data_7135759
loop_
_publ_author_name
'Onishi, Katsuto'
'Ohtani, Shunsuke'
'Kato, Kenichi'
'Akine, Shigehisa'
'Ogoshi, Tomoki'

_publ_section_title
;
 Supramolecular Glass Formation by Arene--Perfluoroarene Pairing of
 Three-Dimensional Macrocycles
;
_journal_name_full 'Chemical Communications'
_journal_paper_doi 10.1039/D6CC01163B
_journal_year 2026
_chemical_formula_moiety C144H144O12
_chemical_formula_sum 'C144 H144 O12'
_chemical_formula_weight 2066.58
_chemical_name_common C126H108O12(C6H12)3
_space_group_crystal_system hexagonal
_space_group_IT_number 184
_space_group_name_Hall 'P 6 -2c'
_space_group_name_H-M_alt 'P 6 c c'
_atom_sites_solution_hydrogens geom
_audit_creation_method SHELXL-2014/7
_audit_update_record
;
2026-02-16 deposited with the CCDC.	2026-04-23 downloaded from the CCDC.
;
_cell_angle_alpha 90
_cell_angle_beta 90
_cell_angle_gamma 120
_cell_formula_units_Z 8
_cell_length_a 27.4224(6)
_cell_length_b 27.4224(6)
_cell_length_c 34.2315(13)
_cell_measurement_reflns_used 223587
_cell_measurement_temperature 100
_cell_measurement_theta_max 67.149
_cell_measurement_theta_min 1.860
_cell_volume 22292.9(11)
_computing_cell_refinement 'SAINT V8.40B'
_computing_data_collection 'Bruker BIS 8.5.0.13 RC10/2021-08-26 && APEX4 2021.10-RC6'
_computing_data_reduction 'SAINT V8.40B'
_computing_molecular_graphics ORTEP-3
_computing_publication_material ORTEP-3
_computing_structure_refinement 'SHELXL-2014 (Sheldrick, 2014)'
_computing_structure_solution 'SHELXT 2018/2 (Sheldrick, 2018)'
_diffrn_ambient_temperature 100
_diffrn_detector_area_resol_mean 10.4167
_diffrn_measured_fraction_theta_full 0.995
_diffrn_measured_fraction_theta_max 0.995
_diffrn_measurement_device_type 'Bruker D8 goniometer'
_diffrn_measurement_method 'phi and omega scans'
_diffrn_radiation_type CuK\a
_diffrn_radiation_wavelength 1.54178
_diffrn_reflns_av_R_equivalents 0.1376
_diffrn_reflns_av_unetI/netI 0.0757
_diffrn_reflns_Laue_measured_fraction_full 0.995
_diffrn_reflns_Laue_measured_fraction_max 0.995
_diffrn_reflns_limit_h_max 32
_diffrn_reflns_limit_h_min -32
_diffrn_reflns_limit_k_max 32
_diffrn_reflns_limit_k_min -31
_diffrn_reflns_limit_l_max 40
_diffrn_reflns_limit_l_min -40
_diffrn_reflns_number 223587
_diffrn_reflns_point_group_measured_fraction_full 0.995
_diffrn_reflns_point_group_measured_fraction_max 0.995
_diffrn_reflns_theta_full 67.149
_diffrn_reflns_theta_max 67.149
_diffrn_reflns_theta_min 1.860
_diffrn_source 'fine-focus rotating anode'
_exptl_absorpt_coefficient_mu 0.599
_exptl_absorpt_correction_T_max 0.6720
_exptl_absorpt_correction_T_min 0.5205
_exptl_absorpt_correction_type multi-scan
_exptl_absorpt_process_details
;
SADABS-2016/2 - Bruker AXS area detector scaling and absorption correction:
Krause, L., Herbst-Irmer, R., Sheldrick G.M. & Stalke D., J. Appl. Cryst. 48
(2015) 3-10
;
_exptl_crystal_colour colorless
_exptl_crystal_density_diffrn 1.231
_exptl_crystal_description block
_exptl_crystal_F_000 8832
_exptl_crystal_size_max 0.304
_exptl_crystal_size_mid 0.272
_exptl_crystal_size_min 0.172
_refine_diff_density_max 0.520
_refine_diff_density_min -1.007
_refine_diff_density_rms 0.117
_refine_ls_abs_structure_details
;
 Refined as an inversion twin.
;
_refine_ls_abs_structure_Flack 0.7(9)
_refine_ls_extinction_method none
_refine_ls_goodness_of_fit_ref 1.761
_refine_ls_hydrogen_treatment constr
_refine_ls_matrix_type full
_refine_ls_number_parameters 1620
_refine_ls_number_reflns 13217
_refine_ls_number_restraints 1969
_refine_ls_restrained_S_all 1.689
_refine_ls_R_factor_all 0.1714
_refine_ls_R_factor_gt 0.1245
_refine_ls_shift/su_max 0.000
_refine_ls_shift/su_mean 0.000
_refine_ls_structure_factor_coef Fsqd
_refine_ls_weighting_details 'w=1/[\s^2^(Fo^2^)+(0.0572P)^2^+28.6670P] where P=(Fo^2^+2Fc^2^)/3'
_refine_ls_weighting_scheme calc
_refine_ls_wR_factor_gt 0.2889
_refine_ls_wR_factor_ref 0.3235
_reflns_Friedel_coverage 0.961
_reflns_Friedel_fraction_full 0.995
_reflns_Friedel_fraction_max 0.995
_reflns_number_gt 9163
_reflns_number_total 13217
_reflns_threshold_expression 'I > 2\s(I)'
_cod_data_source_file d6cc01163b2.cif
_cod_data_source_block ogoshi069
_cod_original_cell_volume 22292.9(13)
_cod_database_code 7135759
_shelx_shelxl_version_number 2014/7
_shelx_space_group_comment
;
The symmetry employed for this shelxl refinement is uniquely defined
by the following loop, which should always be used as a source of
symmetry information in preference to the above space-group names.
They are only intended as comments.
;
_shelx_estimated_absorpt_t_min 0.839
_shelx_estimated_absorpt_t_max 0.904

loop_
_space_group_symop_operation_xyz
'x, y, z'
'-x, -y, z'
'-y, x-y, z'
'-x+y, -x, z'
'x-y, x, z'
'y, -x+y, z'
'-x+y, y, z+1/2'
'x, x-y, z+1/2'
'-y, -x, z+1/2'
'y, x, z+1/2'
'-x, -x+y, z+1/2'
'x-y, -y, z+1/2'

loop_
_atom_site_label
_atom_site_type_symbol
_atom_site_fract_x
_atom_site_fract_y
_atom_site_fract_z
_atom_site_U_iso_or_equiv
_atom_site_adp_type
_atom_site_occupancy
_atom_site_site_symmetry_order
_atom_site_calc_flag
_atom_site_refinement_flags_posn
_atom_site_refinement_flags_adp
_atom_site_refinement_flags_occupancy
_atom_site_disorder_assembly
_atom_site_disorder_group
C1 C 0.6044(5) 0.7482(5) 0.2099(4) 0.030(2) Uani 0.759(4) 1 d D U P A 1
H1 H 0.6149 0.7728 0.2332 0.036 Uiso 0.759(4) 1 calc R U P A 1
H2 H 0.6143 0.7725 0.1865 0.036 Uiso 0.759(4) 1 calc R U P A 1
C2 C 0.3594(5) 0.6031(5) 0.2113(4) 0.033(2) Uani 0.759(4) 1 d D U P A 1
H3 H 0.3447 0.6129 0.2346 0.039 Uiso 0.759(4) 1 calc R U P A 1
H4 H 0.3443 0.6125 0.1880 0.039 Uiso 0.759(4) 1 calc R U P A 1
C3 C 0.2570(5) 0.3581(5) 0.2117(4) 0.029(2) Uani 0.759(4) 1 d D U P A 1
H5 H 0.2330 0.3440 0.2353 0.035 Uiso 0.759(4) 1 calc R U P A 1
H6 H 0.2319 0.3441 0.1887 0.035 Uiso 0.759(4) 1 calc R U P A 1
C4 C 0.5426(5) 0.7093(5) 0.2103(4) 0.028(2) Uani 0.759(4) 1 d D U P A 1
C5 C 0.5126(5) 0.6904(5) 0.2455(4) 0.029(2) Uani 0.759(4) 1 d D U P A 1
C6 C 0.4540(7) 0.6584(14) 0.2457(5) 0.038(4) Uani 0.759(4) 1 d D U P A 1
H7 H 0.4342 0.6490 0.2698 0.045 Uiso 0.759(4) 1 calc R U P A 1
C7 C 0.4245(5) 0.6404(5) 0.2111(4) 0.034(2) Uani 0.759(4) 1 d D U P A 1
C8 C 0.4520(6) 0.6549(7) 0.1759(4) 0.031(3) Uani 0.759(4) 1 d D U P A 1
C9 C 0.5116(6) 0.6909(6) 0.1753(4) 0.032(2) Uani 0.759(4) 1 d D U P A 1
H8 H 0.5307 0.7026 0.1509 0.039 Uiso 0.759(4) 1 calc R U P A 1
C10 C 0.3370(5) 0.5411(5) 0.2116(4) 0.029(2) Uani 0.759(4) 1 d D U P A 1
C11 C 0.3244(6) 0.5108(6) 0.2464(4) 0.031(2) Uani 0.759(4) 1 d D U P A 1
C12 C 0.2996(9) 0.4534(7) 0.2463(4) 0.028(3) Uani 0.759(4) 1 d D U P A 1
H9 H 0.2908 0.4340 0.2705 0.034 Uiso 0.759(4) 1 calc R U P A 1
C13 C 0.2869(5) 0.4226(5) 0.2118(3) 0.028(2) Uani 0.759(4) 1 d D U P A 1
C14 C 0.3014(6) 0.4519(6) 0.1763(4) 0.024(2) Uani 0.759(4) 1 d D U P A 1
C15 C 0.3252(6) 0.5109(5) 0.1765(4) 0.029(2) Uani 0.759(4) 1 d D U P A 1
H10 H 0.3335 0.5306 0.1524 0.034 Uiso 0.759(4) 1 calc R U P A 1
C16 C 0.2949(5) 0.3338(5) 0.2109(4) 0.0268(19) Uani 0.759(4) 1 d D U P A 1
C17 C 0.3133(5) 0.3215(5) 0.2454(4) 0.027(2) Uani 0.759(4) 1 d D U P A 1
C18 C 0.3444(11) 0.2938(10) 0.2449(5) 0.030(3) Uani 0.759(4) 1 d D U P A 1
H11 H 0.3542 0.2832 0.2688 0.036 Uiso 0.759(4) 1 calc R U P A 1
C19 C 0.3610(5) 0.2817(5) 0.2097(4) 0.029(2) Uani 0.759(4) 1 d D U P A 1
C20 C 0.3459(6) 0.2959(6) 0.1747(4) 0.029(2) Uani 0.759(4) 1 d D U P A 1
C21 C 0.3128(5) 0.3213(5) 0.1755(4) 0.028(2) Uani 0.759(4) 1 d D U P A 1
H12 H 0.3019 0.3305 0.1515 0.034 Uiso 0.759(4) 1 calc R U P A 1
O1 O 0.5446(4) 0.7079(5) 0.2800(3) 0.035(3) Uani 0.759(4) 1 d D U P A 1
C22 C 0.5146(5) 0.6887(5) 0.3152(3) 0.030(3) Uani 0.759(4) 1 d D U P A 1
H13 H 0.4916 0.6471 0.3148 0.036 Uiso 0.759(4) 1 calc R U P A 1
H14 H 0.4890 0.7041 0.3182 0.036 Uiso 0.759(4) 1 calc R U P A 1
C23 C 0.5552(6) 0.7072(7) 0.3492(4) 0.030(3) Uani 0.759(4) 1 d D U P A 1
C24 C 0.6124(5) 0.7481(5) 0.3449(4) 0.029(2) Uani 0.759(4) 1 d D U P A 1
H15 H 0.6273 0.7632 0.3199 0.035 Uiso 0.759(4) 1 calc R U P A 1
C25 C 0.6473(6) 0.7664(5) 0.3783(4) 0.037(3) Uani 0.759(4) 1 d D U P A 1
H16 H 0.6861 0.7935 0.3756 0.045 Uiso 0.759(4) 1 calc R U P A 1
C26 C 0.6258(6) 0.7456(5) 0.4146(4) 0.037(3) Uani 0.759(4) 1 d D U P A 1
H17 H 0.6498 0.7579 0.4368 0.044 Uiso 0.759(4) 1 calc R U P A 1
C27 C 0.5686(7) 0.7064(8) 0.4189(5) 0.052(4) Uani 0.759(4) 1 d D U P A 1
H18 H 0.5535 0.6927 0.4441 0.063 Uiso 0.759(4) 1 calc R U P A 1
C28 C 0.5341(6) 0.6875(7) 0.3864(4) 0.047(3) Uani 0.759(4) 1 d D U P A 1
H19 H 0.4953 0.6607 0.3896 0.056 Uiso 0.759(4) 1 calc R U P A 1
O2 O 0.4220(4) 0.6355(4) 0.1430(3) 0.035(2) Uani 0.759(4) 1 d D U P A 1
C29 C 0.4498(6) 0.6461(7) 0.1060(4) 0.037(3) Uani 0.759(4) 1 d D U P A 1
H20 H 0.4793 0.6353 0.1071 0.044 Uiso 0.759(4) 1 calc R U P A 1
H21 H 0.4683 0.6868 0.0999 0.044 Uiso 0.759(4) 1 calc R U P A 1
C30 C 0.4089(6) 0.6136(5) 0.0750(4) 0.032(2) Uani 0.759(4) 1 d D U P A 1
C31 C 0.3539(6) 0.6038(7) 0.0763(4) 0.044(3) Uani 0.759(4) 1 d D U P A 1
H22 H 0.3422 0.6165 0.0983 0.053 Uiso 0.759(4) 1 calc R U P A 1
C32 C 0.3154(6) 0.5756(6) 0.0460(4) 0.041(3) Uani 0.759(4) 1 d D U P A 1
H23 H 0.2788 0.5712 0.0469 0.049 Uiso 0.759(4) 1 calc R U P A 1
C33 C 0.3305(8) 0.5551(9) 0.0161(5) 0.041(3) Uani 0.759(4) 1 d D U P A 1
H24 H 0.3045 0.5352 -0.0042 0.049 Uiso 0.759(4) 1 calc R U P A 1
C34 C 0.3843(9) 0.5631(9) 0.0149(5) 0.038(3) Uani 0.759(4) 1 d D U P A 1
H25 H 0.3949 0.5483 -0.0065 0.045 Uiso 0.759(4) 1 calc R U P A 1
C35 C 0.4228(6) 0.5916(6) 0.0436(4) 0.038(3) Uani 0.759(4) 1 d D U P A 1
H26 H 0.4595 0.5962 0.0419 0.046 Uiso 0.759(4) 1 calc R U P A 1
O3 O 0.3384(6) 0.5425(5) 0.2812(3) 0.039(3) Uani 0.759(4) 1 d D U P A 1
C36 C 0.3273(6) 0.5117(6) 0.3162(4) 0.034(3) Uani 0.759(4) 1 d D U P A 1
H27 H 0.3445 0.4874 0.3151 0.041 Uiso 0.759(4) 1 calc R U P A 1
H28 H 0.2861 0.4871 0.3195 0.041 Uiso 0.759(4) 1 calc R U P A 1
C37 C 0.3510(8) 0.5514(8) 0.3507(5) 0.043(4) Uani 0.759(4) 1 d D U P A 1
C38 C 0.3692(6) 0.6094(6) 0.3466(4) 0.041(2) Uani 0.759(4) 1 d D U P A 1
H29 H 0.3685 0.6250 0.3220 0.049 Uiso 0.759(4) 1 calc R U P A 1
C39 C 0.3883(6) 0.6432(8) 0.3807(5) 0.061(4) Uani 0.759(4) 1 d D U P A 1
H30 H 0.4042 0.6828 0.3781 0.074 Uiso 0.759(4) 1 calc R U P A 1
C40 C 0.3850(8) 0.6222(10) 0.4159(5) 0.082(5) Uani 0.759(4) 1 d D U P A 1
H31 H 0.3980 0.6464 0.4380 0.099 Uiso 0.759(4) 1 calc R U P A 1
C41 C 0.3634(12) 0.5668(12) 0.4204(6) 0.095(7) Uani 0.759(4) 1 d D U P A 1
H32 H 0.3602 0.5518 0.4459 0.114 Uiso 0.759(4) 1 calc R U P A 1
C42 C 0.3451(8) 0.5297(8) 0.3878(5) 0.074(5) Uani 0.759(4) 1 d D U P A 1
H33 H 0.3288 0.4903 0.3915 0.089 Uiso 0.759(4) 1 calc R U P A 1
O4 O 0.2902(4) 0.4208(3) 0.1438(2) 0.0271(18) Uani 0.759(4) 1 d D U P A 1
C43 C 0.3058(5) 0.4497(5) 0.1068(4) 0.026(2) Uani 0.759(4) 1 d D U P A 1
H34 H 0.3465 0.4779 0.1066 0.031 Uiso 0.759(4) 1 calc R U P A 1
H35 H 0.2844 0.4695 0.1022 0.031 Uiso 0.759(4) 1 calc R U P A 1
C44 C 0.2928(5) 0.4069(5) 0.0758(4) 0.030(2) Uani 0.759(4) 1 d D U P A 1
C45 C 0.2477(6) 0.3519(6) 0.0782(4) 0.038(3) Uani 0.759(4) 1 d D U P A 1
H36 H 0.2252 0.3409 0.1012 0.045 Uiso 0.759(4) 1 calc R U P A 1
C46 C 0.2338(6) 0.3119(6) 0.0483(4) 0.036(3) Uani 0.759(4) 1 d D U P A 1
H37 H 0.2012 0.2757 0.0502 0.044 Uiso 0.759(4) 1 calc R U P A 1
C47 C 0.2687(9) 0.3267(8) 0.0164(4) 0.037(3) Uani 0.759(4) 1 d D U P A 1
H38 H 0.2608 0.3005 -0.0041 0.045 Uiso 0.759(4) 1 calc R U P A 1
C48 C 0.3160(9) 0.3810(8) 0.0143(5) 0.040(4) Uani 0.759(4) 1 d D U P A 1
H39 H 0.3410 0.3910 -0.0073 0.048 Uiso 0.759(4) 1 calc R U P A 1
C49 C 0.3263(6) 0.4193(6) 0.0428(4) 0.036(3) Uani 0.759(4) 1 d D U P A 1
H40 H 0.3578 0.4561 0.0401 0.044 Uiso 0.759(4) 1 calc R U P A 1
O5 O 0.2969(5) 0.3369(5) 0.2801(3) 0.032(2) Uani 0.759(4) 1 d D U P A 1
C50 C 0.3156(5) 0.3237(6) 0.3152(3) 0.028(2) Uani 0.759(4) 1 d D U P A 1
H41 H 0.3568 0.3391 0.3140 0.033 Uiso 0.759(4) 1 calc R U P A 1
H42 H 0.2971 0.2823 0.3182 0.033 Uiso 0.759(4) 1 calc R U P A 1
C51 C 0.3017(7) 0.3482(7) 0.3495(4) 0.031(3) Uani 0.759(4) 1 d D U P A 1
C52 C 0.2603(5) 0.3644(5) 0.3474(4) 0.030(2) Uani 0.759(4) 1 d D U P A 1
H43 H 0.2427 0.3635 0.3233 0.037 Uiso 0.759(4) 1 calc R U P A 1
C53 C 0.2458(7) 0.3818(6) 0.3816(4) 0.046(3) Uani 0.759(4) 1 d D U P A 1
H44 H 0.2183 0.3930 0.3803 0.055 Uiso 0.759(4) 1 calc R U P A 1
C54 C 0.2696(6) 0.3832(6) 0.4167(4) 0.041(3) Uani 0.759(4) 1 d D U P A 1
H45 H 0.2600 0.3965 0.4394 0.050 Uiso 0.759(4) 1 calc R U P A 1
C55 C 0.3076(10) 0.3650(10) 0.4185(5) 0.049(4) Uani 0.759(4) 1 d D U P A 1
H46 H 0.3216 0.3624 0.4433 0.059 Uiso 0.759(4) 1 calc R U P A 1
C56 C 0.3265(6) 0.3503(6) 0.3855(4) 0.038(3) Uani 0.759(4) 1 d D U P A 1
H47 H 0.3560 0.3418 0.3874 0.045 Uiso 0.759(4) 1 calc R U P A 1
O6 O 0.3662(4) 0.2864(4) 0.1417(3) 0.0285(18) Uani 0.759(4) 1 d D U P A 1
C57 C 0.3507(6) 0.3000(6) 0.1047(4) 0.033(3) Uani 0.759(4) 1 d D U P A 1
H48 H 0.3595 0.3397 0.1047 0.039 Uiso 0.759(4) 1 calc R U P A 1
H49 H 0.3097 0.2756 0.1002 0.039 Uiso 0.759(4) 1 calc R U P A 1
C58 C 0.3821(5) 0.2913(5) 0.0735(4) 0.030(2) Uani 0.759(4) 1 d D U P A 1
C59 C 0.3899(6) 0.2448(6) 0.0740(4) 0.039(3) Uani 0.759(4) 1 d D U P A 1
H50 H 0.3749 0.2189 0.0951 0.047 Uiso 0.759(4) 1 calc R U P A 1
C60 C 0.4191(6) 0.2352(6) 0.0446(4) 0.038(3) Uani 0.759(4) 1 d D U P A 1
H51 H 0.4230 0.2026 0.0449 0.046 Uiso 0.759(4) 1 calc R U P A 1
C61 C 0.4424(9) 0.2745(9) 0.0149(5) 0.041(3) Uani 0.759(4) 1 d D U P A 1
H52 H 0.4629 0.2691 -0.0054 0.050 Uiso 0.759(4) 1 calc R U P A 1
C62 C 0.4360(10) 0.3225(9) 0.0144(5) 0.041(3) Uani 0.759(4) 1 d D U P A 1
H53 H 0.4526 0.3500 -0.0056 0.049 Uiso 0.759(4) 1 calc R U P A 1
C63 C 0.4060(6) 0.3282(6) 0.0430(4) 0.037(2) Uani 0.759(4) 1 d D U P A 1
H54 H 0.4009 0.3600 0.0421 0.044 Uiso 0.759(4) 1 calc R U P A 1
C64 C 0.6405(9) 0.7523(15) 0.3224(9) 0.030(2) Uani 0.241(4) 1 d D U P A 2
H55 H 0.6552 0.7748 0.3466 0.036 Uiso 0.241(4) 1 calc R U P A 2
H56 H 0.6553 0.7785 0.3000 0.036 Uiso 0.241(4) 1 calc R U P A 2
C65 C 0.3948(8) 0.6443(8) 0.3216(7) 0.037(5) Uani 0.241(4) 1 d D U P A 2
H57 H 0.3829 0.6563 0.3452 0.044 Uiso 0.241(4) 1 calc R U P A 2
H58 H 0.3834 0.6581 0.2986 0.044 Uiso 0.241(4) 1 calc R U P A 2
C66 C 0.2657(9) 0.3986(8) 0.3158(7) 0.028(5) Uani 0.241(4) 1 d D U P A 2
H59 H 0.2393 0.3870 0.3381 0.034 Uiso 0.241(4) 1 calc R U P A 2
H60 H 0.2431 0.3892 0.2916 0.034 Uiso 0.241(4) 1 calc R U P A 2
C67 C 0.5781(8) 0.7246(13) 0.3225(6) 0.031(6) Uani 0.241(4) 1 d D U P A 2
C68 C 0.5472(9) 0.7111(12) 0.3575(5) 0.030(7) Uani 0.241(4) 1 d D U P A 2
C69 C 0.4887(9) 0.6851(12) 0.3569(6) 0.028(5) Uani 0.241(4) 1 d D U P A 2
H61 H 0.4684 0.6763 0.3808 0.033 Uiso 0.241(4) 1 calc R U P A 2
C70 C 0.4600(8) 0.6723(10) 0.3219(6) 0.029(5) Uani 0.241(4) 1 d D U P A 2
C71 C 0.4880(9) 0.6842(14) 0.2870(5) 0.033(6) Uani 0.241(4) 1 d D U P A 2
C72 C 0.5480(9) 0.7109(16) 0.2871(6) 0.037(9) Uani 0.241(4) 1 d D U P A 2
H62 H 0.5678 0.7196 0.2630 0.044 Uiso 0.241(4) 1 calc R U P A 2
C73 C 0.3645(12) 0.5815(8) 0.3205(6) 0.043(7) Uani 0.241(4) 1 d D U P A 2
C74 C 0.3494(12) 0.5494(9) 0.3547(6) 0.039(10) Uani 0.241(4) 1 d D U P A 2
C75 C 0.3204(12) 0.4919(9) 0.3528(5) 0.034(6) Uani 0.241(4) 1 d D U P A 2
H63 H 0.3107 0.4711 0.3765 0.041 Uiso 0.241(4) 1 calc R U P A 2
C76 C 0.3045(10) 0.4627(8) 0.3175(5) 0.027(5) Uani 0.241(4) 1 d D U P A 2
C77 C 0.3194(12) 0.4938(8) 0.2829(5) 0.028(6) Uani 0.241(4) 1 d D U P A 2
C78 C 0.3492(14) 0.5532(9) 0.2846(6) 0.032(8) Uani 0.241(4) 1 d D U P A 2
H64 H 0.3590 0.5743 0.2610 0.039 Uiso 0.241(4) 1 calc R U P A 2
C79 C 0.2947(12) 0.3648(10) 0.3167(6) 0.0268(19) Uani 0.241(4) 1 d D U P A 2
C80 C 0.3051(14) 0.3469(12) 0.3524(6) 0.027(2) Uani 0.241(4) 1 d D U P A 2
C81 C 0.3263(14) 0.3101(12) 0.3540(6) 0.030(3) Uani 0.241(4) 1 d D U P A 2
H65 H 0.3330 0.2986 0.3786 0.036 Uiso 0.241(4) 1 calc R U P A 2
C82 C 0.3375(11) 0.2902(11) 0.3198(6) 0.029(2) Uani 0.241(4) 1 d D U P A 2
C83 C 0.3279(14) 0.3071(13) 0.2839(6) 0.029(2) Uani 0.241(4) 1 d D U P A 2
C84 C 0.3065(15) 0.3440(13) 0.2826(6) 0.028(2) Uani 0.241(4) 1 d D U P A 2
H66 H 0.2998 0.3553 0.2579 0.034 Uiso 0.241(4) 1 calc R U P A 2
O7 O 0.5785(8) 0.7222(12) 0.3921(5) 0.039(6) Uani 0.241(4) 1 d D U P A 2
C85 C 0.5494(10) 0.7057(17) 0.4277(6) 0.042(9) Uani 0.241(4) 1 d D U P A 2
H67 H 0.5178 0.6665 0.4257 0.050 Uiso 0.241(4) 1 calc R U P A 2
H68 H 0.5337 0.7304 0.4340 0.050 Uiso 0.241(4) 1 calc R U P A 2
C86 C 0.5893(9) 0.7097(10) 0.4598(5) 0.042(8) Uani 0.241(4) 1 d D U P A 2
C87 C 0.6436(10) 0.7567(11) 0.4633(8) 0.038(7) Uani 0.241(4) 1 d D U P A 2
H69 H 0.6564 0.7872 0.4454 0.046 Uiso 0.241(4) 1 calc R U P A 2
C88 C 0.6789(11) 0.7581(14) 0.4938(9) 0.055(10) Uani 0.241(4) 1 d D U P A 2
H70 H 0.7157 0.7897 0.4964 0.066 Uiso 0.241(4) 1 calc R U P A 2
C89 C 0.6607(14) 0.7143(16) 0.5198(8) 0.042(10) Uani 0.241(4) 1 d D U P A 2
H71 H 0.6849 0.7156 0.5402 0.051 Uiso 0.241(4) 1 calc R U P A 2
C90 C 0.6067(16) 0.6676(15) 0.5162(10) 0.050(12) Uani 0.241(4) 1 d D U P A 2
H72 H 0.5940 0.6373 0.5342 0.060 Uiso 0.241(4) 1 calc R U P A 2
C91 C 0.5718(13) 0.6657(12) 0.4865(8) 0.050(9) Uani 0.241(4) 1 d D U P A 2
H73 H 0.5351 0.6339 0.4841 0.060 Uiso 0.241(4) 1 calc R U P A 2
O8 O 0.4593(9) 0.663(3) 0.2536(5) 0.032(6) Uani 0.241(4) 1 d D U P A 2
C92 C 0.4902(11) 0.6769(14) 0.2177(6) 0.038(7) Uani 0.241(4) 1 d D U P A 2
H74 H 0.5141 0.6593 0.2176 0.046 Uiso 0.241(4) 1 calc R U P A 2
H75 H 0.5153 0.7182 0.2161 0.046 Uiso 0.241(4) 1 calc R U P A 2
C93 C 0.4530(10) 0.6575(9) 0.1833(6) 0.032(2) Uani 0.241(4) 1 d D U P A 2
C94 C 0.3971(11) 0.6444(13) 0.1850(7) 0.044(3) Uani 0.241(4) 1 d D U P A 2
H76 H 0.3822 0.6481 0.2092 0.053 Uiso 0.241(4) 1 calc R U P A 2
C95 C 0.3621(11) 0.6259(14) 0.1519(8) 0.041(3) Uani 0.241(4) 1 d D U P A 2
H77 H 0.3240 0.6170 0.1539 0.049 Uiso 0.241(4) 1 calc R U P A 2
C96 C 0.3824(13) 0.6207(13) 0.1179(8) 0.041(3) Uani 0.241(4) 1 d D U P A 2
H78 H 0.3590 0.6084 0.0954 0.049 Uiso 0.241(4) 1 calc R U P A 2
C97 C 0.4378(14) 0.6335(15) 0.1157(7) 0.038(3) Uani 0.241(4) 1 d D U P A 2
H79 H 0.4522 0.6298 0.0913 0.045 Uiso 0.241(4) 1 calc R U P A 2
C98 C 0.4725(11) 0.6512(14) 0.1475(6) 0.038(3) Uani 0.241(4) 1 d D U P A 2
H80 H 0.5103 0.6594 0.1449 0.046 Uiso 0.241(4) 1 calc R U P A 2
O9 O 0.3772(11) 0.5798(9) 0.3887(5) 0.048(7) Uani 0.241(4) 1 d D U P A 2
C99 C 0.3544(15) 0.5543(11) 0.4250(6) 0.046(9) Uani 0.241(4) 1 d D U P A 2
H81 H 0.3616 0.5228 0.4295 0.056 Uiso 0.241(4) 1 calc R U P A 2
H82 H 0.3132 0.5390 0.4249 0.056 Uiso 0.241(4) 1 calc R U P A 2
C100 C 0.3812(9) 0.5975(10) 0.4572(5) 0.042(6) Uani 0.241(4) 1 d D U P A 2
C101 C 0.3834(11) 0.6500(11) 0.4551(8) 0.041(2) Uani 0.241(4) 1 d D U P A 2
H83 H 0.3681 0.6594 0.4334 0.049 Uiso 0.241(4) 1 calc R U P A 2
C102 C 0.4092(14) 0.6882(12) 0.4864(9) 0.044(7) Uani 0.241(4) 1 d D U P A 2
H84 H 0.4109 0.7236 0.4853 0.053 Uiso 0.241(4) 1 calc R U P A 2
C103 C 0.4309(15) 0.6769(14) 0.5172(8) 0.049(10) Uani 0.241(4) 1 d D U P A 2
H85 H 0.4477 0.7038 0.5375 0.059 Uiso 0.241(4) 1 calc R U P A 2
C104 C 0.4291(16) 0.6275(16) 0.5194(9) 0.046(10) Uani 0.241(4) 1 d D U P A 2
H86 H 0.4449 0.6195 0.5416 0.055 Uiso 0.241(4) 1 calc R U P A 2
C105 C 0.4041(15) 0.5864(13) 0.4894(7) 0.052(8) Uani 0.241(4) 1 d D U P A 2
H87 H 0.4033 0.5514 0.4915 0.062 Uiso 0.241(4) 1 calc R U P A 2
O10 O 0.3002(19) 0.4658(9) 0.2491(5) 0.032(8) Uani 0.241(4) 1 d D U P A 2
C106 C 0.3224(13) 0.4987(9) 0.2140(5) 0.034(7) Uani 0.241(4) 1 d D U P A 2
H88 H 0.3639 0.5225 0.2161 0.040 Uiso 0.241(4) 1 calc R U P A 2
H89 H 0.3064 0.5237 0.2105 0.040 Uiso 0.241(4) 1 calc R U P A 2
C107 C 0.3079(9) 0.4605(9) 0.1798(6) 0.030(2) Uani 0.241(4) 1 d D U P A 2
C108 C 0.2691(11) 0.4031(10) 0.1808(7) 0.038(3) Uani 0.241(4) 1 d D U P A 2
H90 H 0.2505 0.3870 0.2047 0.045 Uiso 0.241(4) 1 calc R U P A 2
C109 C 0.2560(12) 0.3677(10) 0.1481(7) 0.036(3) Uani 0.241(4) 1 d D U P A 2
H91 H 0.2293 0.3286 0.1499 0.044 Uiso 0.241(4) 1 calc R U P A 2
C110 C 0.2828(12) 0.3911(12) 0.1134(7) 0.037(3) Uani 0.241(4) 1 d D U P A 2
H92 H 0.2746 0.3684 0.0907 0.045 Uiso 0.241(4) 1 calc R U P A 2
C111 C 0.3223(14) 0.4490(13) 0.1118(7) 0.040(4) Uani 0.241(4) 1 d D U P A 2
H93 H 0.3412 0.4653 0.0880 0.048 Uiso 0.241(4) 1 calc R U P A 2
C112 C 0.3338(11) 0.4816(10) 0.1440(6) 0.036(3) Uani 0.241(4) 1 d D U P A 2
H94 H 0.3607 0.5206 0.1421 0.044 Uiso 0.241(4) 1 calc R U P A 2
O11 O 0.2944(14) 0.3713(13) 0.3850(5) 0.045(6) Uani 0.241(4) 1 d D U P A 2
C113 C 0.3144(19) 0.3662(19) 0.4221(6) 0.040(8) Uani 0.241(4) 1 d D U P A 2
H95 H 0.3560 0.3848 0.4215 0.048 Uiso 0.241(4) 1 calc R U P A 2
H96 H 0.2992 0.3259 0.4283 0.048 Uiso 0.241(4) 1 calc R U P A 2
C114 C 0.2964(12) 0.3930(11) 0.4527(5) 0.040(7) Uani 0.241(4) 1 d D U P A 2
C115 C 0.2493(11) 0.4003(11) 0.4479(7) 0.034(7) Uani 0.241(4) 1 d D U P A 2
H97 H 0.2274 0.3880 0.4247 0.041 Uiso 0.241(4) 1 calc R U P A 2
C116 C 0.2356(13) 0.4256(14) 0.4778(8) 0.036(7) Uani 0.241(4) 1 d D U P A 2
H98 H 0.2040 0.4307 0.4745 0.044 Uiso 0.241(4) 1 calc R U P A 2
C117 C 0.2654(17) 0.4435(17) 0.5116(8) 0.050(11) Uani 0.241(4) 1 d D U P A 2
H99 H 0.2550 0.4605 0.5316 0.060 Uiso 0.241(4) 1 calc R U P A 2
C118 C 0.3108(16) 0.4362(18) 0.5157(9) 0.038(8) Uani 0.241(4) 1 d D U P A 2
H100 H 0.3321 0.4486 0.5392 0.046 Uiso 0.241(4) 1 calc R U P A 2
C119 C 0.3273(13) 0.4116(15) 0.4872(7) 0.047(8) Uani 0.241(4) 1 d D U P A 2
H101 H 0.3593 0.4074 0.4912 0.056 Uiso 0.241(4) 1 calc R U P A 2
O12 O 0.338(2) 0.2863(18) 0.2512(5) 0.026(6) Uani 0.241(4) 1 d D U P A 2
C120 C 0.3306(13) 0.3078(13) 0.2145(6) 0.029(5) Uani 0.241(4) 1 d D U P A 2
H102 H 0.3529 0.3494 0.2148 0.035 Uiso 0.241(4) 1 calc R U P A 2
H103 H 0.2905 0.2965 0.2110 0.035 Uiso 0.241(4) 1 calc R U P A 2
C121 C 0.3488(9) 0.2866(9) 0.1818(6) 0.030(2) Uani 0.241(4) 1 d D U P A 2
C122 C 0.3723(12) 0.2522(11) 0.1867(7) 0.039(3) Uani 0.241(4) 1 d D U P A 2
H104 H 0.3768 0.2420 0.2124 0.047 Uiso 0.241(4) 1 calc R U P A 2
C123 C 0.3894(13) 0.2323(12) 0.1552(8) 0.038(3) Uani 0.241(4) 1 d D U P A 2
H105 H 0.4053 0.2089 0.1591 0.046 Uiso 0.241(4) 1 calc R U P A 2
C124 C 0.3825(12) 0.2478(12) 0.1180(8) 0.041(3) Uani 0.241(4) 1 d D U P A 2
H106 H 0.3939 0.2348 0.0960 0.050 Uiso 0.241(4) 1 calc R U P A 2
C125 C 0.3587(14) 0.2825(14) 0.1123(7) 0.041(3) Uani 0.241(4) 1 d D U P A 2
H107 H 0.3539 0.2931 0.0868 0.049 Uiso 0.241(4) 1 calc R U P A 2
C126 C 0.3432(12) 0.3000(12) 0.1439(6) 0.037(2) Uani 0.241(4) 1 d D U P A 2
H108 H 0.3272 0.3233 0.1399 0.044 Uiso 0.241(4) 1 calc R U P A 2
C127 C 0.2456(4) 0.1052(3) 0.3211(3) 0.0179(16) Uani 1 1 d . U . . .
H109 H 0.2696 0.1156 0.3446 0.022 Uiso 1 1 calc R U . . .
H110 H 0.2706 0.1161 0.2979 0.022 Uiso 1 1 calc R U . . .
C128 C 0.2150(4) 0.1379(3) 0.3208(3) 0.0168(15) Uani 1 1 d . U . . .
C129 C 0.2002(4) 0.1534(5) 0.3563(3) 0.0229(19) Uani 1 1 d . U . . .
C130 C 0.1766(4) 0.1887(4) 0.3553(3) 0.0174(16) Uani 1 1 d . U . . .
H111 H 0.1684 0.2007 0.3792 0.021 Uiso 1 1 calc R U . . .
C131 C 0.1653(4) 0.2064(4) 0.3207(3) 0.0174(15) Uani 1 1 d . U . . .
C132 C 0.1772(3) 0.1891(4) 0.2857(3) 0.0176(16) Uani 1 1 d . U . . .
C133 C 0.2026(4) 0.1540(4) 0.2868(3) 0.025(2) Uani 1 1 d . U . . .
H112 H 0.2108 0.1420 0.2630 0.031 Uiso 1 1 calc R U . . .
O13 O 0.2120(3) 0.1332(3) 0.3897(2) 0.0254(14) Uani 1 1 d . U . . .
C134 C 0.1995(5) 0.1493(4) 0.4264(3) 0.025(2) Uani 1 1 d . U . . .
H113 H 0.1600 0.1411 0.4268 0.031 Uiso 1 1 calc R U . . .
H114 H 0.2246 0.1901 0.4309 0.031 Uiso 1 1 calc R U . . .
C135 C 0.2087(4) 0.1151(4) 0.4577(3) 0.0262(19) Uani 1 1 d . U . . .
C136 C 0.2560(5) 0.1082(5) 0.4566(4) 0.037(2) Uani 1 1 d . U . . .
H115 H 0.2818 0.1233 0.4355 0.045 Uiso 1 1 calc R U . . .
C137 C 0.2652(5) 0.0799(5) 0.4857(4) 0.045(3) Uani 1 1 d . U . . .
H116 H 0.2972 0.0751 0.4847 0.054 Uiso 1 1 calc R U . . .
C138 C 0.2276(8) 0.0577(7) 0.5172(3) 0.050(3) Uani 1 1 d . U . . .
H117 H 0.2344 0.0381 0.5374 0.060 Uiso 1 1 calc R U . . .
C139 C 0.1823(7) 0.0637(6) 0.5190(3) 0.045(3) Uani 1 1 d . U . . .
H118 H 0.1572 0.0490 0.5406 0.054 Uiso 1 1 calc R U . . .
C140 C 0.1719(5) 0.0926(4) 0.4883(3) 0.031(2) Uani 1 1 d . U . . .
H119 H 0.1392 0.0963 0.4891 0.037 Uiso 1 1 calc R U . . .
O14 O 0.1644(3) 0.2065(3) 0.2521(2) 0.0271(15) Uani 1 1 d . U . . .
C141 C 0.1747(4) 0.1863(4) 0.2163(3) 0.0251(19) Uani 1 1 d . U . . .
H120 H 0.1554 0.1447 0.2167 0.030 Uiso 1 1 calc R U . . .
H121 H 0.2156 0.2009 0.2132 0.030 Uiso 1 1 calc R U . . .
C142 C 0.1531(5) 0.2060(6) 0.1826(3) 0.035(2) Uani 1 1 d . U . . .
C143 C 0.1341(5) 0.2422(5) 0.1851(3) 0.034(2) Uani 1 1 d . U . . .
H122 H 0.1329 0.2570 0.2099 0.041 Uiso 1 1 calc R U . . .
C144 C 0.1161(4) 0.2588(5) 0.1521(3) 0.042(2) Uani 1 1 d . U . . .
H123 H 0.1030 0.2849 0.1546 0.050 Uiso 1 1 calc R U . . .
C145 C 0.1174(5) 0.2372(6) 0.1163(3) 0.051(3) Uani 1 1 d . U . . .
H124 H 0.1071 0.2499 0.0936 0.061 Uiso 1 1 calc R U . . .
C146 C 0.1333(6) 0.1978(7) 0.1132(4) 0.062(3) Uani 1 1 d . U . . .
H125 H 0.1324 0.1818 0.0884 0.074 Uiso 1 1 calc R U . . .
C147 C 0.1511(5) 0.1806(6) 0.1461(3) 0.047(3) Uani 1 1 d . U . . .
H126 H 0.1617 0.1526 0.1440 0.057 Uiso 1 1 calc R U . . .
C148 C 0.5237(17) 0.5316(8) 0.4012(8) 0.138(18) Uani 0.5 1 d D U P B 1
H127 H 0.5607 0.5339 0.3978 0.165 Uiso 0.5 1 calc R U P B 1
H128 H 0.5180 0.5510 0.3787 0.165 Uiso 0.5 1 calc R U P B 1
C149 C 0.5243(14) 0.5616(5) 0.4390(8) 0.083(8) Uani 0.5 1 d D U P B 1
H129 H 0.5577 0.5999 0.4390 0.100 Uiso 0.5 1 calc R U P B 1
H130 H 0.4903 0.5656 0.4399 0.100 Uiso 0.5 1 calc R U P B 1
C150 C 0.5256(13) 0.5301(8) 0.4754(8) 0.108(13) Uani 0.5 1 d D U P B 1
H131 H 0.5249 0.5504 0.4991 0.130 Uiso 0.5 1 calc R U P B 1
H132 H 0.5608 0.5284 0.4757 0.130 Uiso 0.5 1 calc R U P B 1
C151 C 0.4949(17) 0.5256(12) 0.4007(8) 0.099(11) Uani 0.5 1 d D U P C 2
H133 H 0.5315 0.5610 0.3983 0.118 Uiso 0.5 1 calc R U P C 2
H134 H 0.4715 0.5229 0.3779 0.118 Uiso 0.5 1 calc R U P C 2
C152 C 0.4654(13) 0.5274(14) 0.4383(7) 0.081(8) Uani 0.5 1 d D U P C 2
H135 H 0.4631 0.5623 0.4385 0.097 Uiso 0.5 1 calc R U P C 2
H136 H 0.4264 0.4950 0.4384 0.097 Uiso 0.5 1 calc R U P C 2
C153 C 0.4949(12) 0.5254(10) 0.4749(7) 0.068(7) Uani 0.5 1 d D U P C 2
H137 H 0.4719 0.5228 0.4979 0.082 Uiso 0.5 1 calc R U P C 2
H138 H 0.5316 0.5607 0.4771 0.082 Uiso 0.5 1 calc R U P C 2
C154 C 0.5259(12) 0.5619(11) 0.2678(15) 0.074(10) Uani 0.5 1 d D U P D -1
H139 H 0.5268 0.5613 0.2389 0.088 Uiso 0.5 1 calc R U P D -1
H140 H 0.5420 0.6014 0.2765 0.088 Uiso 0.5 1 calc R U P D -1
C155 C 0.4634(11) 0.5252(11) 0.2830(11) 0.064(9) Uani 0.5 1 d D U P D -1
H141 H 0.4629 0.5222 0.3119 0.076 Uiso 0.5 1 calc R U P D -1
H142 H 0.4408 0.5427 0.2754 0.076 Uiso 0.5 1 calc R U P D -1
C156 C 0.4390(10) 0.4665(11) 0.2643(11) 0.060(8) Uani 0.5 1 d D U P D -1
H143 H 0.4428 0.4698 0.2356 0.072 Uiso 0.5 1 calc R U P D -1
H144 H 0.3985 0.4429 0.2709 0.072 Uiso 0.5 1 calc R U P D -1
C157 C 0.4732(11) 0.4393(11) 0.2811(13) 0.063(9) Uani 0.5 1 d D U P D -1
H145 H 0.4714 0.4386 0.3100 0.076 Uiso 0.5 1 calc R U P D -1
H146 H 0.4570 0.4002 0.2716 0.076 Uiso 0.5 1 calc R U P D -1
C158 C 0.5354(12) 0.4756(12) 0.2673(11) 0.072(10) Uani 0.5 1 d D U P D -1
H147 H 0.5575 0.4580 0.2758 0.086 Uiso 0.5 1 calc R U P D -1
H148 H 0.5369 0.4781 0.2384 0.086 Uiso 0.5 1 calc R U P D -1
C159 C 0.5605(10) 0.5355(10) 0.2853(9) 0.060(8) Uani 0.5 1 d D U P D -1
H149 H 0.6009 0.5588 0.2784 0.071 Uiso 0.5 1 calc R U P D -1
H150 H 0.5571 0.5332 0.3141 0.071 Uiso 0.5 1 calc R U P D -1
C160 C 0.5293(12) 0.5559(11) 0.1151(12) 0.112(9) Uani 0.5 1 d D U P E -1
H151 H 0.5449 0.5972 0.1159 0.135 Uiso 0.5 1 calc R U P E -1
H152 H 0.5349 0.5453 0.0885 0.135 Uiso 0.5 1 calc R U P E -1
C161 C 0.4663(12) 0.5249(12) 0.1257(12) 0.094(9) Uani 0.5 1 d D U P E -1
H153 H 0.4617 0.5382 0.1516 0.113 Uiso 0.5 1 calc R U P E -1
H154 H 0.4460 0.5351 0.1064 0.113 Uiso 0.5 1 calc R U P E -1
C162 C 0.4397(10) 0.4624(11) 0.1268(12) 0.090(9) Uani 0.5 1 d D U P E -1
H155 H 0.4296 0.4481 0.0997 0.108 Uiso 0.5 1 calc R U P E -1
H156 H 0.4043 0.4472 0.1418 0.108 Uiso 0.5 1 calc R U P E -1
C163 C 0.4747(8) 0.4387(8) 0.1442(8) 0.048(5) Uani 0.5 1 d D U P E -1
H157 H 0.4602 0.4251 0.1709 0.058 Uiso 0.5 1 calc R U P E -1
H158 H 0.4675 0.4054 0.1286 0.058 Uiso 0.5 1 calc R U P E -1
C164 C 0.5355(9) 0.4754(9) 0.1470(8) 0.057(6) Uani 0.5 1 d D U P E -1
H159 H 0.5528 0.4660 0.1250 0.068 Uiso 0.5 1 calc R U P E -1
H160 H 0.5481 0.4656 0.1713 0.068 Uiso 0.5 1 calc R U P E -1
C165 C 0.5593(9) 0.5372(9) 0.1468(8) 0.057(6) Uani 0.5 1 d D U P E -1
H161 H 0.6001 0.5559 0.1411 0.069 Uiso 0.5 1 calc R U P E -1
H162 H 0.5546 0.5496 0.1730 0.069 Uiso 0.5 1 calc R U P E -1
C166 C 0.0366(18) 0.058(2) 0.3709(17) 0.033(8) Uani 0.1667 1 d D U P F -1
H163 H 0.0607 0.0998 0.3728 0.040 Uiso 0.1667 1 calc R U P F -1
H164 H 0.0351 0.0474 0.3432 0.040 Uiso 0.1667 1 calc R U P F -1
C167 C -0.0233(18) 0.0401(19) 0.386(2) 0.029(8) Uani 0.1667 1 d D U P F -1
H165 H -0.0218 0.0508 0.4136 0.035 Uiso 0.1667 1 calc R U P F -1
H166 H -0.0394 0.0594 0.3705 0.035 Uiso 0.1667 1 calc R U P F -1
C168 C -0.0609(18) -0.0243(19) 0.381(2) 0.034(8) Uani 0.1667 1 d D U P F -1
H167 H -0.0991 -0.0361 0.3913 0.040 Uiso 0.1667 1 calc R U P F -1
H168 H -0.0642 -0.0344 0.3533 0.040 Uiso 0.1667 1 calc R U P F -1
C169 C -0.0365(18) -0.0557(18) 0.4037(17) 0.023(9) Uani 0.1667 1 d D U P F -1
H169 H -0.0595 -0.0965 0.3981 0.027 Uiso 0.1667 1 calc R U P F -1
H170 H -0.0386 -0.0502 0.4321 0.027 Uiso 0.1667 1 calc R U P F -1
C170 C 0.0248(18) -0.0350(18) 0.392(2) 0.026(8) Uani 0.1667 1 d D U P F -1
H171 H 0.0263 -0.0460 0.3650 0.032 Uiso 0.1667 1 calc R U P F -1
H172 H 0.0401 -0.0535 0.4093 0.032 Uiso 0.1667 1 calc R U P F -1
C171 C 0.0614(18) 0.0292(18) 0.3964(19) 0.023(8) Uani 0.1667 1 d D U P F -1
H173 H 0.1004 0.0414 0.3879 0.028 Uiso 0.1667 1 calc R U P F -1
H174 H 0.0626 0.0401 0.4241 0.028 Uiso 0.1667 1 calc R U P F -1
C172 C 0.039(2) 0.065(2) 0.256(2) 0.033(9) Uani 0.1667 1 d D U P G -1
H175 H 0.0597 0.0991 0.2719 0.039 Uiso 0.1667 1 calc R U P G -1
H176 H 0.0423 0.0769 0.2280 0.039 Uiso 0.1667 1 calc R U P G -1
C173 C -0.024(2) 0.035(2) 0.267(2) 0.026(9) Uani 0.1667 1 d D U P G -1
H177 H -0.0396 0.0591 0.2601 0.031 Uiso 0.1667 1 calc R U P G -1
H178 H -0.0266 0.0301 0.2960 0.031 Uiso 0.1667 1 calc R U P G -1
C174 C -0.058(2) -0.023(2) 0.248(2) 0.035(9) Uani 0.1667 1 d D U P G -1
H179 H -0.0608 -0.0173 0.2193 0.042 Uiso 0.1667 1 calc R U P G -1
H180 H -0.0968 -0.0418 0.2585 0.042 Uiso 0.1667 1 calc R U P G -1
C175 C -0.031(3) -0.060(2) 0.254(2) 0.033(9) Uani 0.1667 1 d D U P G -1
H181 H -0.0535 -0.0959 0.2404 0.039 Uiso 0.1667 1 calc R U P G -1
H182 H -0.0312 -0.0674 0.2824 0.039 Uiso 0.1667 1 calc R U P G -1
C176 C 0.030(2) -0.029(2) 0.238(2) 0.038(10) Uani 0.1667 1 d D U P G -1
H183 H 0.0471 -0.0531 0.2422 0.045 Uiso 0.1667 1 calc R U P G -1
H184 H 0.0301 -0.0215 0.2102 0.045 Uiso 0.1667 1 calc R U P G -1
C177 C 0.065(3) 0.027(3) 0.261(2) 0.031(9) Uani 0.1667 1 d D U P G -1
H185 H 0.0657 0.0192 0.2888 0.037 Uiso 0.1667 1 calc R U P G -1
H186 H 0.1037 0.0468 0.2507 0.037 Uiso 0.1667 1 calc R U P G -1
C178 C 0.041(3) 0.019(3) 0.1284(13) 0.065(14) Uani 0.1667 1 d D U P H -1
H187 H 0.0527 0.0460 0.1503 0.078 Uiso 0.1667 1 calc R U P H -1
H188 H 0.0640 0.0006 0.1290 0.078 Uiso 0.1667 1 calc R U P H -1
C179 C 0.051(3) 0.050(3) 0.0899(15) 0.062(13) Uani 0.1667 1 d D U P H -1
H189 H 0.0914 0.0770 0.0867 0.074 Uiso 0.1667 1 calc R U P H -1
H190 H 0.0312 0.0727 0.0907 0.074 Uiso 0.1667 1 calc R U P H -1
C180 C 0.029(3) 0.010(4) 0.0547(11) 0.057(14) Uani 0.1667 1 d D U P H -1
H191 H 0.0516 -0.0085 0.0517 0.069 Uiso 0.1667 1 calc R U P H -1
H192 H 0.0331 0.0318 0.0306 0.069 Uiso 0.1667 1 calc R U P H -1
C181 C -0.034(3) -0.035(3) 0.0602(12) 0.060(12) Uani 0.1667 1 d D U P H -1
H193 H -0.0570 -0.0168 0.0601 0.072 Uiso 0.1667 1 calc R U P H -1
H194 H -0.0460 -0.0620 0.0382 0.072 Uiso 0.1667 1 calc R U P H -1
C182 C -0.042(4) -0.067(2) 0.0989(17) 0.067(14) Uani 0.1667 1 d D U P H -1
H195 H -0.0828 -0.0946 0.1023 0.081 Uiso 0.1667 1 calc R U P H -1
H196 H -0.0214 -0.0875 0.0981 0.081 Uiso 0.1667 1 calc R U P H -1
C183 C -0.022(4) -0.026(3) 0.1335(11) 0.059(15) Uani 0.1667 1 d D U P H -1
H197 H -0.0267 -0.0472 0.1579 0.071 Uiso 0.1667 1 calc R U P H -1
H198 H -0.0447 -0.0075 0.1355 0.071 Uiso 0.1667 1 calc R U P H -1

loop_
_atom_site_aniso_label
_atom_site_aniso_U_11
_atom_site_aniso_U_22
_atom_site_aniso_U_33
_atom_site_aniso_U_23
_atom_site_aniso_U_13
_atom_site_aniso_U_12
C1 0.033(4) 0.027(5) 0.032(5) 0.004(5) -0.001(3) 0.016(4)
C2 0.033(4) 0.033(4) 0.034(6) -0.006(4) -0.005(4) 0.018(4)
C3 0.028(6) 0.035(4) 0.025(6) -0.002(4) 0.001(4) 0.017(4)
C4 0.030(4) 0.027(6) 0.034(4) 0.001(4) -0.001(3) 0.020(4)
C5 0.033(4) 0.018(5) 0.034(4) 0.005(4) -0.003(3) 0.011(4)
C6 0.033(4) 0.040(11) 0.035(5) 0.010(8) 0.000(4) 0.013(6)
C7 0.034(4) 0.028(5) 0.038(4) -0.008(5) -0.002(3) 0.014(4)
C8 0.034(4) 0.028(7) 0.035(4) 0.001(5) -0.006(3) 0.020(5)
C9 0.035(4) 0.024(6) 0.034(4) -0.002(5) -0.002(3) 0.013(4)
C10 0.023(5) 0.031(4) 0.031(4) -0.004(3) -0.004(5) 0.012(4)
C11 0.028(6) 0.037(4) 0.030(3) -0.005(3) -0.009(5) 0.018(5)
C12 0.029(8) 0.039(4) 0.028(4) 0.000(3) -0.006(6) 0.025(6)
C13 0.025(6) 0.036(4) 0.028(4) -0.003(3) -0.003(4) 0.019(5)
C14 0.018(6) 0.029(4) 0.028(3) -0.003(3) -0.004(5) 0.013(5)
C15 0.031(6) 0.032(4) 0.031(4) -0.005(3) -0.001(5) 0.022(5)
C16 0.024(5) 0.025(4) 0.031(3) -0.002(4) 0.002(4) 0.012(4)
C17 0.024(5) 0.026(5) 0.031(3) -0.006(4) -0.004(4) 0.012(4)
C18 0.033(8) 0.025(7) 0.032(4) -0.007(5) -0.006(5) 0.015(7)
C19 0.029(6) 0.021(5) 0.034(3) -0.002(4) 0.002(4) 0.010(4)
C20 0.029(6) 0.028(6) 0.032(3) -0.012(4) -0.006(4) 0.014(5)
C21 0.028(6) 0.028(6) 0.031(3) -0.001(4) 0.003(4) 0.015(4)
O1 0.032(4) 0.029(6) 0.031(3) 0.002(4) 0.003(3) 0.006(4)
C22 0.027(5) 0.021(6) 0.034(4) 0.003(5) 0.004(4) 0.005(5)
C23 0.032(5) 0.025(7) 0.035(4) 0.002(5) 0.003(4) 0.015(5)
C24 0.034(5) 0.019(5) 0.028(4) -0.001(4) 0.001(4) 0.009(4)
C25 0.051(6) 0.018(5) 0.033(5) -0.001(4) -0.008(4) 0.009(5)
C26 0.054(6) 0.024(6) 0.032(4) -0.002(4) -0.006(5) 0.019(5)
C27 0.051(7) 0.065(10) 0.037(5) 0.014(7) 0.002(5) 0.025(7)
C28 0.032(6) 0.067(9) 0.040(5) 0.019(6) 0.004(4) 0.023(6)
O2 0.028(4) 0.041(5) 0.034(3) -0.004(4) -0.003(3) 0.015(4)
C29 0.040(6) 0.045(8) 0.034(4) -0.001(5) -0.001(4) 0.028(6)
C30 0.038(5) 0.028(6) 0.033(3) 0.002(4) -0.001(3) 0.018(5)
C31 0.042(5) 0.055(7) 0.043(5) -0.013(5) -0.003(4) 0.030(6)
C32 0.043(5) 0.044(7) 0.045(5) -0.005(5) -0.007(4) 0.028(5)
C33 0.039(5) 0.038(8) 0.037(5) -0.001(4) -0.004(4) 0.013(6)
C34 0.046(6) 0.036(8) 0.034(4) 0.000(4) 0.000(4) 0.022(6)
C35 0.041(5) 0.046(7) 0.036(4) -0.002(4) -0.001(4) 0.028(5)
O3 0.049(7) 0.037(5) 0.029(3) 0.002(3) 0.006(5) 0.019(5)
C36 0.033(7) 0.040(6) 0.032(4) 0.005(4) -0.008(5) 0.021(6)
C37 0.028(9) 0.055(6) 0.032(4) 0.003(4) 0.002(6) 0.011(7)
C38 0.027(6) 0.057(5) 0.040(5) -0.010(4) 0.003(4) 0.023(5)
C39 0.036(7) 0.083(8) 0.048(6) -0.025(5) 0.007(6) 0.017(7)
C40 0.045(9) 0.107(9) 0.040(5) -0.025(7) 0.007(7) -0.003(9)
C41 0.086(15) 0.117(10) 0.037(6) -0.007(7) -0.011(10) 0.017(12)
C42 0.060(10) 0.075(8) 0.032(5) 0.009(5) -0.010(7) -0.006(8)
O4 0.031(4) 0.026(4) 0.025(3) -0.001(3) -0.004(3) 0.015(4)
C43 0.022(6) 0.026(5) 0.029(4) 0.006(3) 0.003(5) 0.011(5)
C44 0.032(6) 0.033(4) 0.028(3) 0.000(3) -0.003(4) 0.018(4)
C45 0.043(6) 0.035(4) 0.027(4) 0.000(3) 0.007(4) 0.013(4)
C46 0.032(5) 0.037(5) 0.028(5) -0.004(3) 0.001(4) 0.009(4)
C47 0.049(8) 0.033(5) 0.026(5) -0.001(4) 0.004(4) 0.017(5)
C48 0.047(8) 0.035(6) 0.033(5) 0.003(4) 0.011(5) 0.017(5)
C49 0.037(6) 0.032(5) 0.033(4) 0.001(3) 0.004(4) 0.012(4)
O5 0.031(6) 0.049(6) 0.029(3) 0.006(4) 0.003(4) 0.029(5)
C50 0.028(6) 0.033(6) 0.032(4) -0.005(5) -0.006(5) 0.024(5)
C51 0.030(7) 0.037(8) 0.032(4) -0.002(5) -0.001(5) 0.022(6)
C52 0.040(6) 0.031(6) 0.032(5) 0.004(5) 0.003(5) 0.027(5)
C53 0.072(9) 0.056(8) 0.038(5) 0.008(6) 0.011(5) 0.054(8)
C54 0.061(8) 0.040(7) 0.035(5) 0.002(5) 0.011(5) 0.034(6)
C55 0.058(11) 0.066(12) 0.035(5) -0.009(8) -0.006(7) 0.041(9)
C56 0.043(7) 0.050(7) 0.034(4) -0.005(5) -0.006(5) 0.033(6)
O6 0.034(5) 0.028(4) 0.032(3) 0.002(4) 0.001(3) 0.022(4)
C57 0.036(7) 0.030(7) 0.029(4) -0.005(5) -0.005(4) 0.014(5)
C58 0.024(5) 0.033(5) 0.031(3) -0.003(4) -0.007(3) 0.013(4)
C59 0.048(7) 0.041(6) 0.035(4) 0.003(4) 0.003(4) 0.027(5)
C60 0.040(6) 0.043(5) 0.037(5) -0.005(4) -0.003(4) 0.024(4)
C61 0.042(7) 0.052(6) 0.036(4) -0.001(4) 0.004(4) 0.028(5)
C62 0.043(7) 0.048(6) 0.035(4) 0.003(4) 0.002(4) 0.025(5)
C63 0.043(6) 0.039(5) 0.031(4) 0.000(3) -0.001(4) 0.022(4)
C64 0.033(4) 0.027(5) 0.032(5) 0.004(5) -0.001(3) 0.016(4)
C65 0.033(7) 0.036(8) 0.039(13) -0.004(8) 0.005(7) 0.016(10)
C66 0.023(13) 0.031(7) 0.034(12) 0.005(6) 0.008(8) 0.015(7)
C67 0.031(5) 0.024(14) 0.034(7) -0.011(11) -0.001(5) 0.010(10)
C68 0.036(6) 0.027(16) 0.035(6) -0.013(12) 0.000(5) 0.023(11)
C69 0.037(6) 0.024(13) 0.032(6) -0.003(11) 0.004(6) 0.023(10)
C70 0.034(7) 0.029(12) 0.034(5) -0.001(11) 0.003(5) 0.023(8)
C71 0.031(7) 0.042(15) 0.032(5) -0.002(11) -0.001(5) 0.023(10)
C72 0.030(6) 0.04(2) 0.034(7) -0.002(14) 0.001(6) 0.012(12)
C73 0.046(14) 0.035(8) 0.041(7) -0.001(6) -0.007(13) 0.016(9)
C74 0.04(2) 0.036(8) 0.038(7) -0.003(6) 0.009(13) 0.012(12)
C75 0.036(15) 0.037(7) 0.033(6) 0.000(6) -0.001(11) 0.020(10)
C76 0.024(13) 0.029(6) 0.033(6) 0.003(5) 0.003(11) 0.017(8)
C77 0.027(14) 0.029(7) 0.032(5) 0.005(6) -0.002(11) 0.017(10)
C78 0.031(17) 0.029(7) 0.038(7) 0.003(7) -0.005(13) 0.016(11)
C79 0.024(5) 0.025(4) 0.031(3) -0.002(4) 0.002(4) 0.012(4)
C80 0.024(5) 0.026(5) 0.031(3) -0.006(4) -0.004(4) 0.012(4)
C81 0.033(8) 0.025(7) 0.032(4) -0.007(5) -0.006(5) 0.015(7)
C82 0.029(6) 0.021(5) 0.034(3) -0.002(4) 0.002(4) 0.010(4)
C83 0.029(6) 0.028(6) 0.032(3) -0.012(4) -0.006(4) 0.014(5)
C84 0.028(6) 0.028(6) 0.031(3) -0.001(4) 0.003(4) 0.015(4)
O7 0.043(10) 0.037(13) 0.034(7) -0.005(10) -0.002(6) 0.019(10)
C85 0.035(13) 0.044(17) 0.038(7) -0.001(11) 0.000(7) 0.014(11)
C86 0.044(12) 0.043(13) 0.033(9) -0.007(9) -0.003(9) 0.018(8)
C87 0.037(11) 0.041(12) 0.040(14) -0.010(10) -0.002(9) 0.022(8)
C88 0.050(13) 0.049(14) 0.047(16) 0.003(12) -0.011(10) 0.011(10)
C89 0.043(14) 0.045(17) 0.035(15) -0.003(10) 0.006(11) 0.019(11)
C90 0.048(16) 0.046(15) 0.047(16) 0.003(11) -0.006(11) 0.016(10)
C91 0.058(14) 0.041(13) 0.044(15) -0.004(10) -0.010(10) 0.019(10)
O8 0.034(8) 0.026(11) 0.033(4) -0.008(8) 0.000(5) 0.012(7)
C92 0.040(10) 0.036(16) 0.030(5) 0.012(11) 0.001(5) 0.013(11)
C93 0.038(5) 0.028(6) 0.033(3) 0.002(4) -0.001(3) 0.018(5)
C94 0.042(5) 0.055(7) 0.043(5) -0.013(5) -0.003(4) 0.030(6)
C95 0.043(5) 0.044(7) 0.045(5) -0.005(5) -0.007(4) 0.028(5)
C96 0.039(5) 0.038(8) 0.037(5) -0.001(4) -0.004(4) 0.013(6)
C97 0.046(6) 0.036(8) 0.034(4) 0.000(4) 0.000(4) 0.022(6)
C98 0.041(5) 0.046(7) 0.036(4) -0.002(4) -0.001(4) 0.028(5)
O9 0.059(14) 0.039(11) 0.036(7) 0.000(8) 0.001(9) 0.016(10)
C99 0.038(18) 0.038(11) 0.040(7) 0.000(9) 0.005(11) 0.001(12)
C100 0.037(15) 0.046(10) 0.038(8) -0.005(8) 0.004(9) 0.016(12)
C101 0.027(6) 0.057(5) 0.040(5) -0.010(4) 0.003(4) 0.023(5)
C102 0.040(16) 0.044(11) 0.049(12) -0.007(8) -0.004(11) 0.023(11)
C103 0.052(19) 0.051(13) 0.041(12) -0.003(10) -0.002(12) 0.024(13)
C104 0.046(19) 0.053(15) 0.039(12) -0.001(10) -0.002(12) 0.025(13)
C105 0.049(17) 0.055(12) 0.050(13) -0.008(9) -0.008(12) 0.025(12)
O10 0.029(15) 0.036(12) 0.032(5) -0.001(7) 0.020(9) 0.016(11)
C106 0.026(14) 0.033(9) 0.030(5) 0.000(6) -0.003(10) 0.006(10)
C107 0.032(6) 0.033(4) 0.028(3) 0.000(3) -0.003(4) 0.018(4)
C108 0.043(6) 0.035(4) 0.027(4) 0.000(3) 0.007(4) 0.013(4)
C109 0.032(5) 0.037(5) 0.028(5) -0.004(3) 0.001(4) 0.009(4)
C110 0.049(8) 0.033(5) 0.026(5) -0.001(4) 0.004(4) 0.017(5)
C111 0.047(8) 0.035(6) 0.033(5) 0.003(4) 0.011(5) 0.017(5)
C112 0.037(6) 0.032(5) 0.033(4) 0.001(3) 0.004(4) 0.012(4)
O11 0.064(15) 0.055(13) 0.033(5) -0.007(9) -0.003(10) 0.043(11)
C113 0.044(17) 0.046(19) 0.031(6) 0.004(11) 0.004(11) 0.023(13)
C114 0.046(13) 0.043(16) 0.031(7) 0.005(10) 0.005(9) 0.022(11)
C115 0.048(13) 0.027(14) 0.029(11) 0.010(9) 0.007(10) 0.019(11)
C116 0.047(13) 0.035(15) 0.025(12) 0.008(10) 0.007(9) 0.019(11)
C117 0.059(17) 0.06(2) 0.041(13) -0.011(13) -0.010(11) 0.035(14)
C118 0.042(16) 0.035(17) 0.032(11) 0.006(10) 0.005(10) 0.014(13)
C119 0.055(15) 0.048(16) 0.041(11) -0.006(11) -0.005(10) 0.028(12)
O12 0.022(14) 0.022(13) 0.033(4) 0.006(8) 0.013(10) 0.010(11)
C120 0.022(13) 0.031(14) 0.032(4) -0.009(9) -0.011(10) 0.011(10)
C121 0.024(5) 0.033(5) 0.031(3) -0.003(4) -0.007(3) 0.013(4)
C122 0.048(7) 0.041(6) 0.035(4) 0.003(4) 0.003(4) 0.027(5)
C123 0.040(6) 0.043(5) 0.037(5) -0.005(4) -0.003(4) 0.024(4)
C124 0.042(7) 0.052(6) 0.036(4) -0.001(4) 0.004(4) 0.028(5)
C125 0.043(7) 0.048(6) 0.035(4) 0.003(4) 0.002(4) 0.025(5)
C126 0.043(6) 0.039(5) 0.031(4) 0.000(3) -0.001(4) 0.022(4)
C127 0.026(4) 0.012(3) 0.018(4) -0.001(3) 0.005(3) 0.011(3)
C128 0.021(4) 0.017(4) 0.015(3) 0.000(3) 0.004(3) 0.011(3)
C129 0.032(5) 0.034(5) 0.015(3) 0.009(3) 0.010(4) 0.025(4)
C130 0.020(4) 0.025(4) 0.013(3) 0.000(3) 0.003(3) 0.015(3)
C131 0.015(4) 0.020(4) 0.017(3) 0.000(3) -0.001(3) 0.008(3)
C132 0.016(4) 0.022(4) 0.012(2) 0.008(3) 0.006(3) 0.008(3)
C133 0.034(5) 0.028(5) 0.018(3) 0.006(4) 0.009(4) 0.019(4)
O13 0.041(4) 0.040(4) 0.012(2) 0.007(3) 0.005(3) 0.032(3)
C134 0.041(5) 0.034(5) 0.015(3) 0.000(3) 0.001(4) 0.029(4)
C135 0.033(5) 0.034(5) 0.017(3) 0.005(3) -0.003(3) 0.020(4)
C136 0.033(5) 0.041(6) 0.043(5) 0.014(4) 0.002(4) 0.023(5)
C137 0.054(6) 0.046(6) 0.051(6) 0.006(5) -0.012(4) 0.036(5)
C138 0.082(9) 0.051(8) 0.024(5) -0.004(4) -0.019(4) 0.040(7)
C139 0.077(8) 0.040(7) 0.017(4) 0.004(3) 0.006(4) 0.029(7)
C140 0.044(5) 0.033(5) 0.016(3) -0.003(3) 0.002(3) 0.020(4)
O14 0.027(4) 0.042(4) 0.013(2) 0.001(3) -0.004(3) 0.018(3)
C141 0.026(5) 0.028(5) 0.012(3) 0.004(3) 0.004(3) 0.006(4)
C142 0.030(5) 0.055(7) 0.014(3) 0.007(4) 0.004(4) 0.016(5)
C143 0.033(5) 0.042(5) 0.016(3) 0.007(4) 0.002(4) 0.010(4)
C144 0.030(5) 0.056(6) 0.027(4) 0.016(4) 0.000(4) 0.013(5)
C145 0.029(5) 0.093(8) 0.020(3) 0.016(5) -0.004(4) 0.022(6)
C146 0.051(7) 0.130(10) 0.013(4) -0.001(5) 0.000(5) 0.052(7)
C147 0.046(6) 0.088(8) 0.018(4) -0.002(4) -0.001(4) 0.041(6)
C148 0.15(3) 0.13(3) 0.087(14) -0.050(17) -0.02(2) 0.03(2)
C149 0.096(19) 0.049(14) 0.081(14) 0.000(11) 0.025(15) 0.019(13)
C150 0.12(3) 0.09(2) 0.089(14) -0.003(15) -0.009(19) 0.043(19)
C151 0.14(3) 0.08(2) 0.081(12) 0.011(15) 0.036(16) 0.054(18)
C152 0.12(2) 0.091(18) 0.071(12) 0.008(14) 0.012(12) 0.085(17)
C153 0.070(16) 0.067(17) 0.081(12) -0.001(13) 0.007(12) 0.044(14)
C154 0.048(13) 0.038(11) 0.14(3) 0.009(16) -0.008(13) 0.022(9)
C155 0.048(11) 0.047(12) 0.11(2) -0.016(12) -0.008(13) 0.033(11)
C156 0.043(10) 0.045(11) 0.10(2) -0.013(12) -0.014(15) 0.024(10)
C157 0.039(11) 0.036(11) 0.12(2) 0.000(13) -0.003(12) 0.021(8)
C158 0.053(11) 0.056(13) 0.12(3) 0.008(14) 0.022(14) 0.040(12)
C159 0.032(10) 0.053(11) 0.084(19) 0.011(12) -0.007(13) 0.014(8)
C160 0.098(12) 0.085(13) 0.16(2) 0.013(14) -0.021(12) 0.051(10)
C161 0.100(11) 0.097(12) 0.12(2) 0.015(14) -0.020(12) 0.076(11)
C162 0.074(11) 0.094(11) 0.118(19) 0.009(13) -0.030(13) 0.053(9)
C163 0.029(7) 0.041(8) 0.073(12) 0.003(9) 0.001(9) 0.017(5)
C164 0.037(7) 0.044(8) 0.079(14) -0.016(10) -0.011(10) 0.014(7)
C165 0.041(9) 0.045(7) 0.075(13) -0.020(10) 0.000(10) 0.013(7)
C166 0.033(11) 0.032(11) 0.038(16) 0.000(10) 0.001(10) 0.018(9)
C167 0.028(11) 0.032(10) 0.029(17) 0.007(11) -0.004(11) 0.015(10)
C168 0.032(10) 0.033(11) 0.032(16) 0.005(10) -0.008(11) 0.014(8)
C169 0.020(10) 0.022(11) 0.018(15) 0.003(11) -0.002(10) 0.004(8)
C170 0.025(11) 0.026(10) 0.025(17) -0.003(11) 0.006(11) 0.011(10)
C171 0.017(10) 0.025(10) 0.022(15) 0.003(10) 0.007(10) 0.006(8)
C172 0.031(11) 0.037(11) 0.036(17) -0.002(11) 0.001(10) 0.022(9)
C173 0.026(11) 0.026(12) 0.025(17) 0.007(10) -0.006(10) 0.013(10)
C174 0.038(11) 0.031(12) 0.038(17) -0.004(10) 0.004(11) 0.019(9)
C175 0.037(11) 0.030(11) 0.032(17) 0.002(12) -0.004(10) 0.017(9)
C176 0.037(12) 0.037(13) 0.042(17) -0.005(11) -0.001(11) 0.022(10)
C177 0.032(11) 0.029(12) 0.033(17) 0.004(10) 0.001(12) 0.017(9)
C178 0.063(18) 0.069(19) 0.062(14) 0.008(14) -0.004(16) 0.033(13)
C179 0.07(2) 0.057(18) 0.053(16) 0.000(10) 0.003(14) 0.026(12)
C180 0.056(17) 0.06(2) 0.063(13) -0.010(13) 0.004(15) 0.038(13)
C181 0.059(16) 0.06(2) 0.064(14) -0.005(14) -0.001(16) 0.033(12)
C182 0.07(2) 0.068(19) 0.067(17) 0.000(10) -0.002(14) 0.035(12)
C183 0.07(2) 0.05(2) 0.062(13) 0.010(13) -0.002(17) 0.031(12)

loop_
_atom_type_symbol
_atom_type_description
_atom_type_scat_dispersion_real
_atom_type_scat_dispersion_imag
_atom_type_scat_source
C C 0.0181 0.0091 'International Tables Vol C Tables 4.2.6.8 and 6.1.1.4'
H H 0.0000 0.0000 'International Tables Vol C Tables 4.2.6.8 and 6.1.1.4'
O O 0.0492 0.0322 'International Tables Vol C Tables 4.2.6.8 and 6.1.1.4'

loop_
_geom_angle_atom_site_label_1
_geom_angle_atom_site_label_2
_geom_angle_atom_site_label_3
_geom_angle
_geom_angle_site_symmetry_1
_geom_angle_site_symmetry_3
_geom_angle_publ_flag
C4 C1 C19 114.0(10) . 2_665 ?
C4 C1 H1 108.8 . . ?
C19 C1 H1 108.8 2_665 . ?
C4 C1 H2 108.8 . . ?
C19 C1 H2 108.8 2_665 . ?
H1 C1 H2 107.7 . . ?
C10 C2 C7 115.7(11) . . ?
C10 C2 H3 108.4 . . ?
C7 C2 H3 108.4 . . ?
C10 C2 H4 108.4 . . ?
C7 C2 H4 108.4 . . ?
H3 C2 H4 107.4 . . ?
C16 C3 C13 115.2(9) . . ?
C16 C3 H5 108.5 . . ?
C13 C3 H5 108.5 . . ?
C16 C3 H6 108.5 . . ?
C13 C3 H6 108.5 . . ?
H5 C3 H6 107.5 . . ?
C5 C4 C9 117.4(11) . . ?
C5 C4 C1 121.4(11) . . ?
C9 C4 C1 121.2(12) . . ?
C6 C5 C4 121.1(12) . . ?
C6 C5 O1 122.5(12) . . ?
C4 C5 O1 116.3(11) . . ?
C7 C6 C5 120.4(14) . . ?
C7 C6 H7 119.8 . . ?
C5 C6 H7 119.8 . . ?
C8 C7 C6 120.7(13) . . ?
C8 C7 C2 118.9(12) . . ?
C6 C7 C2 120.4(13) . . ?
O2 C8 C7 118.9(13) . . ?
O2 C8 C9 121.8(13) . . ?
C7 C8 C9 119.3(13) . . ?
C4 C9 C8 120.8(12) . . ?
C4 C9 H8 119.6 . . ?
C8 C9 H8 119.6 . . ?
C11 C10 C15 117.7(11) . . ?
C11 C10 C2 121.6(11) . . ?
C15 C10 C2 120.6(11) . . ?
C12 C11 C10 121.0(12) . . ?
C12 C11 O3 122.7(13) . . ?
C10 C11 O3 116.3(11) . . ?
C11 C12 C13 122.2(14) . . ?
C11 C12 H9 118.9 . . ?
C13 C12 H9 118.9 . . ?
C12 C13 C14 118.3(12) . . ?
C12 C13 C3 122.0(12) . . ?
C14 C13 C3 119.7(11) . . ?
O4 C14 C13 116.4(11) . . ?
O4 C14 C15 124.2(12) . . ?
C13 C14 C15 119.4(11) . . ?
C10 C15 C14 121.3(12) . . ?
C10 C15 H10 119.4 . . ?
C14 C15 H10 119.4 . . ?
C17 C16 C21 117.3(11) . . ?
C17 C16 C3 120.8(11) . . ?
C21 C16 C3 121.9(11) . . ?
C16 C17 C18 121.1(12) . . ?
C16 C17 O5 115.7(10) . . ?
C18 C17 O5 123.1(12) . . ?
C19 C18 C17 120.1(14) . . ?
C19 C18 H11 119.9 . . ?
C17 C18 H11 119.9 . . ?
C20 C19 C18 120.4(12) . . ?
C20 C19 C1 120.4(11) . 2_665 ?
C18 C19 C1 119.2(13) . 2_665 ?
O6 C20 C19 117.7(11) . . ?
O6 C20 C21 123.3(12) . . ?
C19 C20 C21 119.0(12) . . ?
C20 C21 C16 121.9(12) . . ?
C20 C21 H12 119.1 . . ?
C16 C21 H12 119.1 . . ?
C22 O1 C5 116.3(10) . . ?
O1 C22 C23 109.8(10) . . ?
O1 C22 H13 109.7 . . ?
C23 C22 H13 109.7 . . ?
O1 C22 H14 109.7 . . ?
C23 C22 H14 109.7 . . ?
H13 C22 H14 108.2 . . ?
C28 C23 C24 119.2(13) . . ?
C28 C23 C22 118.7(12) . . ?
C24 C23 C22 121.7(12) . . ?
C23 C24 C25 119.0(12) . . ?
C23 C24 H15 120.5 . . ?
C25 C24 H15 120.5 . . ?
C26 C25 C24 120.8(12) . . ?
C26 C25 H16 119.6 . . ?
C24 C25 H16 119.6 . . ?
C25 C26 C27 119.9(13) . . ?
C25 C26 H17 120.0 . . ?
C27 C26 H17 120.0 . . ?
C28 C27 C26 119.9(14) . . ?
C28 C27 H18 120.0 . . ?
C26 C27 H18 120.0 . . ?
C27 C28 C23 121.1(14) . . ?
C27 C28 H19 119.5 . . ?
C23 C28 H19 119.5 . . ?
C8 O2 C29 120.3(11) . . ?
O2 C29 C30 110.2(12) . . ?
O2 C29 H20 109.6 . . ?
C30 C29 H20 109.6 . . ?
O2 C29 H21 109.6 . . ?
C30 C29 H21 109.6 . . ?
H20 C29 H21 108.1 . . ?
C35 C30 C31 116.8(12) . . ?
C35 C30 C29 122.0(12) . . ?
C31 C30 C29 121.2(12) . . ?
C30 C31 C32 121.7(13) . . ?
C30 C31 H22 119.1 . . ?
C32 C31 H22 119.1 . . ?
C33 C32 C31 119.6(14) . . ?
C33 C32 H23 120.2 . . ?
C31 C32 H23 120.2 . . ?
C32 C33 C34 119.3(16) . . ?
C32 C33 H24 120.3 . . ?
C34 C33 H24 120.3 . . ?
C35 C34 C33 122.0(16) . . ?
C35 C34 H25 119.0 . . ?
C33 C34 H25 119.0 . . ?
C34 C35 C30 120.4(14) . . ?
C34 C35 H26 119.8 . . ?
C30 C35 H26 119.8 . . ?
C11 O3 C36 115.9(11) . . ?
O3 C36 C37 110.1(12) . . ?
O3 C36 H27 109.6 . . ?
C37 C36 H27 109.6 . . ?
O3 C36 H28 109.6 . . ?
C37 C36 H28 109.6 . . ?
H27 C36 H28 108.1 . . ?
C42 C37 C38 118.3(16) . . ?
C42 C37 C36 119.5(15) . . ?
C38 C37 C36 121.0(14) . . ?
C37 C38 C39 117.5(15) . . ?
C37 C38 H29 121.2 . . ?
C39 C38 H29 121.2 . . ?
C40 C39 C38 122.9(18) . . ?
C40 C39 H30 118.6 . . ?
C38 C39 H30 118.6 . . ?
C39 C40 C41 119.8(18) . . ?
C39 C40 H31 120.1 . . ?
C41 C40 H31 120.1 . . ?
C40 C41 C42 121(2) . . ?
C40 C41 H32 119.4 . . ?
C42 C41 H32 119.4 . . ?
C37 C42 C41 119.6(19) . . ?
C37 C42 H33 120.2 . . ?
C41 C42 H33 120.2 . . ?
C14 O4 C43 117.9(9) . . ?
O4 C43 C44 107.7(10) . . ?
O4 C43 H34 110.2 . . ?
C44 C43 H34 110.2 . . ?
O4 C43 H35 110.2 . . ?
C44 C43 H35 110.2 . . ?
H34 C43 H35 108.5 . . ?
C49 C44 C45 115.7(12) . . ?
C49 C44 C43 121.2(11) . . ?
C45 C44 C43 123.0(11) . . ?
C44 C45 C46 123.2(12) . . ?
C44 C45 H36 118.4 . . ?
C46 C45 H36 118.4 . . ?
C47 C46 C45 118.1(13) . . ?
C47 C46 H37 120.9 . . ?
C45 C46 H37 120.9 . . ?
C46 C47 C48 119.4(15) . . ?
C46 C47 H38 120.3 . . ?
C48 C47 H38 120.3 . . ?
C49 C48 C47 120.6(15) . . ?
C49 C48 H39 119.7 . . ?
C47 C48 H39 119.7 . . ?
C48 C49 C44 122.7(13) . . ?
C48 C49 H40 118.6 . . ?
C44 C49 H40 118.6 . . ?
C17 O5 C50 115.2(9) . . ?
O5 C50 C51 110.2(10) . . ?
O5 C50 H41 109.6 . . ?
C51 C50 H41 109.6 . . ?
O5 C50 H42 109.6 . . ?
C51 C50 H42 109.6 . . ?
H41 C50 H42 108.1 . . ?
C56 C51 C52 119.0(12) . . ?
C56 C51 C50 119.0(12) . . ?
C52 C51 C50 121.8(13) . . ?
C53 C52 C51 118.4(12) . . ?
C53 C52 H43 120.8 . . ?
C51 C52 H43 120.8 . . ?
C54 C53 C52 122.6(12) . . ?
C54 C53 H44 118.7 . . ?
C52 C53 H44 118.7 . . ?
C53 C54 C55 118.2(13) . . ?
C53 C54 H45 120.9 . . ?
C55 C54 H45 120.9 . . ?
C54 C55 C56 122.4(15) . . ?
C54 C55 H46 118.8 . . ?
C56 C55 H46 118.8 . . ?
C55 C56 C51 119.1(13) . . ?
C55 C56 H47 120.5 . . ?
C51 C56 H47 120.5 . . ?
C20 O6 C57 119.1(9) . . ?
O6 C57 C58 108.9(11) . . ?
O6 C57 H48 109.9 . . ?
C58 C57 H48 109.9 . . ?
O6 C57 H49 109.9 . . ?
C58 C57 H49 109.9 . . ?
H48 C57 H49 108.3 . . ?
C63 C58 C59 116.6(12) . . ?
C63 C58 C57 122.5(12) . . ?
C59 C58 C57 120.9(12) . . ?
C60 C59 C58 122.1(13) . . ?
C60 C59 H50 118.9 . . ?
C58 C59 H50 118.9 . . ?
C61 C60 C59 117.9(14) . . ?
C61 C60 H51 121.0 . . ?
C59 C60 H51 121.0 . . ?
C60 C61 C62 120.7(16) . . ?
C60 C61 H52 119.7 . . ?
C62 C61 H52 119.7 . . ?
C63 C62 C61 118.2(17) . . ?
C63 C62 H53 120.9 . . ?
C61 C62 H53 120.9 . . ?
C62 C63 C58 124.4(15) . . ?
C62 C63 H54 117.8 . . ?
C58 C63 H54 117.8 . . ?
C67 C64 C82 113(3) . 2_665 ?
C67 C64 H55 108.9 . . ?
C82 C64 H55 108.9 2_665 . ?
C67 C64 H56 108.9 . . ?
C82 C64 H56 108.9 2_665 . ?
H55 C64 H56 107.7 . . ?
C73 C65 C70 114.2(15) . . ?
C73 C65 H57 108.7 . . ?
C70 C65 H57 108.7 . . ?
C73 C65 H58 108.7 . . ?
C70 C65 H58 108.7 . . ?
H57 C65 H58 107.6 . . ?
C79 C66 C76 115.5(13) . . ?
C79 C66 H59 108.4 . . ?
C76 C66 H59 108.4 . . ?
C79 C66 H60 108.4 . . ?
C76 C66 H60 108.4 . . ?
H59 C66 H60 107.5 . . ?
C68 C67 C72 117.8(13) . . ?
C68 C67 C64 121.8(15) . . ?
C72 C67 C64 120.5(15) . . ?
C69 C68 O7 123.1(15) . . ?
C69 C68 C67 120.8(14) . . ?
O7 C68 C67 116.0(14) . . ?
C70 C69 C68 120.4(16) . . ?
C70 C69 H61 119.8 . . ?
C68 C69 H61 119.8 . . ?
C71 C70 C69 121.2(15) . . ?
C71 C70 C65 118.8(14) . . ?
C69 C70 C65 119.9(15) . . ?
O8 C71 C70 120.1(16) . . ?
O8 C71 C72 120.1(16) . . ?
C70 C71 C72 119.0(14) . . ?
C67 C72 C71 120.8(15) . . ?
C67 C72 H62 119.6 . . ?
C71 C72 H62 119.6 . . ?
C74 C73 C78 118.3(13) . . ?
C74 C73 C65 121.5(14) . . ?
C78 C73 C65 120.2(14) . . ?
C75 C74 C73 120.3(14) . . ?
C75 C74 O9 123.4(16) . . ?
C73 C74 O9 114.6(14) . . ?
C74 C75 C76 122.6(16) . . ?
C74 C75 H63 118.7 . . ?
C76 C75 H63 118.7 . . ?
C75 C76 C77 118.1(14) . . ?
C75 C76 C66 122.1(15) . . ?
C77 C76 C66 119.4(14) . . ?
O10 C77 C76 118.0(14) . . ?
O10 C77 C78 122.1(15) . . ?
C76 C77 C78 119.7(14) . . ?
C73 C78 C77 121.0(14) . . ?
C73 C78 H64 119.5 . . ?
C77 C78 H64 119.5 . . ?
C80 C79 C84 117.0(13) . . ?
C80 C79 C66 120.1(14) . . ?
C84 C79 C66 122.4(14) . . ?
C79 C80 C81 121.4(14) . . ?
C79 C80 O11 113.5(13) . . ?
C81 C80 O11 125.1(15) . . ?
C82 C81 C80 120.3(16) . . ?
C82 C81 H65 119.8 . . ?
C80 C81 H65 119.8 . . ?
C83 C82 C81 119.9(15) . . ?
C83 C82 C64 120.8(18) . 2_665 ?
C81 C82 C64 119(2) . 2_665 ?
O12 C83 C82 119.1(14) . . ?
O12 C83 C84 121.5(15) . . ?
C82 C83 C84 119.4(14) . . ?
C83 C84 C79 122.0(15) . . ?
C83 C84 H66 119.0 . . ?
C79 C84 H66 119.0 . . ?
C85 O7 C68 118.4(14) . . ?
O7 C85 C86 109.5(13) . . ?
O7 C85 H67 109.8 . . ?
C86 C85 H67 109.8 . . ?
O7 C85 H68 109.8 . . ?
C86 C85 H68 109.8 . . ?
H67 C85 H68 108.2 . . ?
C91 C86 C87 119.2(15) . . ?
C91 C86 C85 119.3(16) . . ?
C87 C86 C85 121.6(15) . . ?
C86 C87 C88 119.0(15) . . ?
C86 C87 H69 120.5 . . ?
C88 C87 H69 120.5 . . ?
C89 C88 C87 120.8(15) . . ?
C89 C88 H70 119.6 . . ?
C87 C88 H70 119.6 . . ?
C88 C89 C90 120.0(16) . . ?
C88 C89 H71 120.0 . . ?
C90 C89 H71 120.0 . . ?
C91 C90 C89 119.8(17) . . ?
C91 C90 H72 120.1 . . ?
C89 C90 H72 120.1 . . ?
C90 C91 C86 121.2(16) . . ?
C90 C91 H73 119.4 . . ?
C86 C91 H73 119.4 . . ?
C71 O8 C92 118.4(15) . . ?
O8 C92 C93 112.3(15) . . ?
O8 C92 H74 109.2 . . ?
C93 C92 H74 109.2 . . ?
O8 C92 H75 109.2 . . ?
C93 C92 H75 109.2 . . ?
H74 C92 H75 107.9 . . ?
C98 C93 C94 116.6(15) . . ?
C98 C93 C92 121.0(15) . . ?
C94 C93 C92 122.4(15) . . ?
C93 C94 C95 121.7(15) . . ?
C93 C94 H76 119.1 . . ?
C95 C94 H76 119.1 . . ?
C96 C95 C94 119.9(17) . . ?
C96 C95 H77 120.0 . . ?
C94 C95 H77 120.0 . . ?
C95 C96 C97 119.1(18) . . ?
C95 C96 H78 120.5 . . ?
C97 C96 H78 120.5 . . ?
C98 C97 C96 122.1(18) . . ?
C98 C97 H79 119.0 . . ?
C96 C97 H79 119.0 . . ?
C97 C98 C93 120.5(17) . . ?
C97 C98 H80 119.7 . . ?
C93 C98 H80 119.7 . . ?
C99 O9 C74 117.4(15) . . ?
O9 C99 C100 109.5(14) . . ?
O9 C99 H81 109.8 . . ?
C100 C99 H81 109.8 . . ?
O9 C99 H82 109.8 . . ?
C100 C99 H82 109.8 . . ?
H81 C99 H82 108.2 . . ?
C105 C100 C101 118.5(17) . . ?
C105 C100 C99 120.5(19) . . ?
C101 C100 C99 121.0(17) . . ?
C100 C101 C102 117.6(17) . . ?
C100 C101 H83 121.2 . . ?
C102 C101 H83 121.2 . . ?
C103 C102 C101 123(2) . . ?
C103 C102 H84 118.4 . . ?
C101 C102 H84 118.4 . . ?
C102 C103 C104 120(2) . . ?
C102 C103 H85 120.2 . . ?
C104 C103 H85 120.2 . . ?
C103 C104 C105 121(2) . . ?
C103 C104 H86 119.3 . . ?
C105 C104 H86 119.3 . . ?
C100 C105 C104 120(2) . . ?
C100 C105 H87 120.1 . . ?
C104 C105 H87 120.1 . . ?
C77 O10 C106 116.0(14) . . ?
O10 C106 C107 109.6(13) . . ?
O10 C106 H88 109.7 . . ?
C107 C106 H88 109.7 . . ?
O10 C106 H89 109.7 . . ?
C107 C106 H89 109.7 . . ?
H88 C106 H89 108.2 . . ?
C112 C107 C108 115.7(14) . . ?
C112 C107 C106 120.1(14) . . ?
C108 C107 C106 124.3(14) . . ?
C107 C108 C109 123.4(14) . . ?
C107 C108 H90 118.3 . . ?
C109 C108 H90 118.3 . . ?
C110 C109 C108 118.2(16) . . ?
C110 C109 H91 120.9 . . ?
C108 C109 H91 120.9 . . ?
C109 C110 C111 119.4(17) . . ?
C109 C110 H92 120.3 . . ?
C111 C110 H92 120.3 . . ?
C112 C111 C110 120.5(17) . . ?
C112 C111 H93 119.7 . . ?
C110 C111 H93 119.7 . . ?
C111 C112 C107 122.8(16) . . ?
C111 C112 H94 118.6 . . ?
C107 C112 H94 118.6 . . ?
C80 O11 C113 118.8(14) . . ?
O11 C113 C114 109.9(13) . . ?
O11 C113 H95 109.7 . . ?
C114 C113 H95 109.7 . . ?
O11 C113 H96 109.7 . . ?
C114 C113 H96 109.7 . . ?
H95 C113 H96 108.2 . . ?
C119 C114 C115 118.5(14) . . ?
C119 C114 C113 119.0(15) . . ?
C115 C114 C113 122.4(15) . . ?
C116 C115 C114 118.8(15) . . ?
C116 C115 H97 120.6 . . ?
C114 C115 H97 120.6 . . ?
C117 C116 C115 122.7(15) . . ?
C117 C116 H98 118.6 . . ?
C115 C116 H98 118.6 . . ?
C116 C117 C118 117.8(16) . . ?
C116 C117 H99 121.1 . . ?
C118 C117 H99 121.1 . . ?
C117 C118 C119 122.9(18) . . ?
C117 C118 H100 118.6 . . ?
C119 C118 H100 118.6 . . ?
C118 C119 C114 119.3(15) . . ?
C118 C119 H101 120.3 . . ?
C114 C119 H101 120.3 . . ?
C83 O12 C120 117.3(14) . . ?
O12 C120 C121 111.4(14) . . ?
O12 C120 H102 109.4 . . ?
C121 C120 H102 109.4 . . ?
O12 C120 H103 109.4 . . ?
C121 C120 H103 109.4 . . ?
H102 C120 H103 108.0 . . ?
C126 C121 C122 116.4(14) . . ?
C126 C121 C120 120.7(15) . . ?
C122 C121 C120 122.9(15) . . ?
C123 C122 C121 122.2(16) . . ?
C123 C122 H104 118.9 . . ?
C121 C122 H104 118.9 . . ?
C124 C123 C122 117.9(16) . . ?
C124 C123 H105 121.1 . . ?
C122 C123 H105 121.1 . . ?
C123 C124 C125 120.9(18) . . ?
C123 C124 H106 119.5 . . ?
C125 C124 H106 119.5 . . ?
C126 C125 C124 117.9(19) . . ?
C126 C125 H107 121.1 . . ?
C124 C125 H107 121.1 . . ?
C125 C126 C121 124.7(17) . . ?
C125 C126 H108 117.7 . . ?
C121 C126 H108 117.7 . . ?
C128 C127 C131 113.7(7) . 6 ?
C128 C127 H109 108.8 . . ?
C131 C127 H109 108.8 6 . ?
C128 C127 H110 108.8 . . ?
C131 C127 H110 108.8 6 . ?
H109 C127 H110 107.7 . . ?
C133 C128 C129 119.0(8) . . ?
C133 C128 C127 120.6(8) . . ?
C129 C128 C127 120.3(8) . . ?
O13 C129 C130 125.2(8) . . ?
O13 C129 C128 115.6(8) . . ?
C130 C129 C128 119.2(8) . . ?
C131 C130 C129 121.7(8) . . ?
C131 C130 H111 119.1 . . ?
C129 C130 H111 119.1 . . ?
C130 C131 C132 119.4(8) . . ?
C130 C131 C127 119.9(8) . 5 ?
C132 C131 C127 120.7(8) . 5 ?
O14 C132 C131 117.7(8) . . ?
O14 C132 C133 123.6(8) . . ?
C131 C132 C133 118.7(8) . . ?
C128 C133 C132 121.9(9) . . ?
C128 C133 H112 119.1 . . ?
C132 C133 H112 119.1 . . ?
C129 O13 C134 117.6(6) . . ?
O13 C134 C135 106.7(7) . . ?
O13 C134 H113 110.4 . . ?
C135 C134 H113 110.4 . . ?
O13 C134 H114 110.4 . . ?
C135 C134 H114 110.4 . . ?
H113 C134 H114 108.6 . . ?
C140 C135 C136 119.0(9) . . ?
C140 C135 C134 120.1(9) . . ?
C136 C135 C134 120.9(9) . . ?
C137 C136 C135 120.3(11) . . ?
C137 C136 H115 119.8 . . ?
C135 C136 H115 119.8 . . ?
C136 C137 C138 120.3(11) . . ?
C136 C137 H116 119.9 . . ?
C138 C137 H116 119.9 . . ?
C139 C138 C137 120.7(12) . . ?
C139 C138 H117 119.6 . . ?
C137 C138 H117 119.6 . . ?
C138 C139 C140 119.3(12) . . ?
C138 C139 H118 120.3 . . ?
C140 C139 H118 120.3 . . ?
C135 C140 C139 120.3(11) . . ?
C135 C140 H119 119.8 . . ?
C139 C140 H119 119.8 . . ?
C132 O14 C141 117.0(7) . . ?
O14 C141 C142 109.1(8) . . ?
O14 C141 H120 109.9 . . ?
C142 C141 H120 109.9 . . ?
O14 C141 H121 109.9 . . ?
C142 C141 H121 109.9 . . ?
H120 C141 H121 108.3 . . ?
C143 C142 C147 119.3(10) . . ?
C143 C142 C141 125.7(10) . . ?
C147 C142 C141 115.0(11) . . ?
C142 C143 C144 121.7(10) . . ?
C142 C143 H122 119.2 . . ?
C144 C143 H122 119.2 . . ?
C145 C144 C143 119.4(12) . . ?
C145 C144 H123 120.3 . . ?
C143 C144 H123 120.3 . . ?
C146 C145 C144 120.3(11) . . ?
C146 C145 H124 119.9 . . ?
C144 C145 H124 119.9 . . ?
C145 C146 C147 120.5(12) . . ?
C145 C146 H125 119.7 . . ?
C147 C146 H125 119.7 . . ?
C146 C147 C142 118.6(12) . . ?
C146 C147 H126 120.7 . . ?
C142 C147 H126 120.7 . . ?
C149 C148 C148 112(2) . 2_665 ?
C149 C148 H127 109.2 . . ?
C148 C148 H127 109.2 2_665 . ?
C149 C148 H128 109.2 . . ?
C148 C148 H128 109.2 2_665 . ?
H127 C148 H128 107.9 . . ?
C150 C149 C148 112.5(19) . . ?
C150 C149 H129 109.1 . . ?
C148 C149 H129 109.1 . . ?
C150 C149 H130 109.1 . . ?
C148 C149 H130 109.1 . . ?
H129 C149 H130 107.8 . . ?
C149 C150 C150 110(2) . 2_665 ?
C149 C150 H131 109.7 . . ?
C150 C150 H131 109.7 2_665 . ?
C149 C150 H132 109.7 . . ?
C150 C150 H132 109.7 2_665 . ?
H131 C150 H132 108.2 . . ?
C152 C151 C151 111.3(18) . 2_665 ?
C152 C151 H133 109.4 . . ?
C151 C151 H133 109.4 2_665 . ?
C152 C151 H134 109.4 . . ?
C151 C151 H134 109.4 2_665 . ?
H133 C151 H134 108.0 . . ?
C153 C152 C151 113.1(17) . . ?
C153 C152 H135 109.0 . . ?
C151 C152 H135 109.0 . . ?
C153 C152 H136 109.0 . . ?
C151 C152 H136 109.0 . . ?
H135 C152 H136 107.8 . . ?
C152 C153 C153 112.0(15) . 2_665 ?
C152 C153 H137 109.2 . . ?
C153 C153 H137 109.2 2_665 . ?
C152 C153 H138 109.2 . . ?
C153 C153 H138 109.2 2_665 . ?
H137 C153 H138 107.9 . . ?
C159 C154 C155 107(2) . . ?
C159 C154 H139 110.3 . . ?
C155 C154 H139 110.3 . . ?
C159 C154 H140 110.3 . . ?
C155 C154 H140 110.3 . . ?
H139 C154 H140 108.5 . . ?
C156 C155 C154 107.1(19) . . ?
C156 C155 H141 110.3 . . ?
C154 C155 H141 110.3 . . ?
C156 C155 H142 110.3 . . ?
C154 C155 H142 110.3 . . ?
H141 C155 H142 108.5 . . ?
C155 C156 C157 107.0(19) . . ?
C155 C156 H143 110.3 . . ?
C157 C156 H143 110.3 . . ?
C155 C156 H144 110.3 . . ?
C157 C156 H144 110.3 . . ?
H143 C156 H144 108.6 . . ?
C158 C157 C156 108.0(19) . . ?
C158 C157 H145 110.1 . . ?
C156 C157 H145 110.1 . . ?
C158 C157 H146 110.1 . . ?
C156 C157 H146 110.1 . . ?
H145 C157 H146 108.4 . . ?
C159 C158 C157 108.5(18) . . ?
C159 C158 H147 110.0 . . ?
C157 C158 H147 110.0 . . ?
C159 C158 H148 110.0 . . ?
C157 C158 H148 110.0 . . ?
H147 C158 H148 108.4 . . ?
C158 C159 C154 106.5(18) . . ?
C158 C159 H149 110.4 . . ?
C154 C159 H149 110.4 . . ?
C158 C159 H150 110.4 . . ?
C154 C159 H150 110.4 . . ?
H149 C159 H150 108.6 . . ?
C161 C160 C165 106.2(19) . . ?
C161 C160 H151 110.5 . . ?
C165 C160 H151 110.5 . . ?
C161 C160 H152 110.5 . . ?
C165 C160 H152 110.5 . . ?
H151 C160 H152 108.7 . . ?
C162 C161 C160 114.1(19) . . ?
C162 C161 H153 108.7 . . ?
C160 C161 H153 108.7 . . ?
C162 C161 H154 108.7 . . ?
C160 C161 H154 108.7 . . ?
H153 C161 H154 107.6 . . ?
C161 C162 C163 116.8(15) . . ?
C161 C162 H155 108.1 . . ?
C163 C162 H155 108.1 . . ?
C161 C162 H156 108.1 . . ?
C163 C162 H156 108.1 . . ?
H155 C162 H156 107.3 . . ?
C164 C163 C162 118.5(14) . . ?
C164 C163 H157 107.7 . . ?
C162 C163 H157 107.7 . . ?
C164 C163 H158 107.7 . . ?
C162 C163 H158 107.7 . . ?
H157 C163 H158 107.1 . . ?
C163 C164 C165 119.1(14) . . ?
C163 C164 H159 107.5 . . ?
C165 C164 H159 107.5 . . ?
C163 C164 H160 107.5 . . ?
C165 C164 H160 107.5 . . ?
H159 C164 H160 107.0 . . ?
C164 C165 C160 111.7(16) . . ?
C164 C165 H161 109.3 . . ?
C160 C165 H161 109.3 . . ?
C164 C165 H162 109.3 . . ?
C160 C165 H162 109.3 . . ?
H161 C165 H162 107.9 . . ?
C167 C166 C171 108(2) . . ?
C167 C166 H163 110.0 . . ?
C171 C166 H163 110.0 . . ?
C167 C166 H164 110.0 . . ?
C171 C166 H164 110.0 . . ?
H163 C166 H164 108.4 . . ?
C168 C167 C166 109(3) . . ?
C168 C167 H165 109.8 . . ?
C166 C167 H165 109.8 . . ?
C168 C167 H166 109.8 . . ?
C166 C167 H166 109.8 . . ?
H165 C167 H166 108.2 . . ?
C169 C168 C167 111(3) . . ?
C169 C168 H167 109.3 . . ?
C167 C168 H167 109.3 . . ?
C169 C168 H168 109.3 . . ?
C167 C168 H168 109.3 . . ?
H167 C168 H168 108.0 . . ?
C168 C169 C170 112(2) . . ?
C168 C169 H169 109.2 . . ?
C170 C169 H169 109.2 . . ?
C168 C169 H170 109.2 . . ?
C170 C169 H170 109.2 . . ?
H169 C169 H170 107.9 . . ?
C169 C170 C171 112(3) . . ?
C169 C170 H171 109.3 . . ?
C171 C170 H171 109.3 . . ?
C169 C170 H172 109.3 . . ?
C171 C170 H172 109.3 . . ?
H171 C170 H172 108.0 . . ?
C170 C171 C166 110(3) . . ?
C170 C171 H173 109.7 . . ?
C166 C171 H173 109.7 . . ?
C170 C171 H174 109.7 . . ?
C166 C171 H174 109.7 . . ?
H173 C171 H174 108.2 . . ?
C173 C172 C177 112(3) . . ?
C173 C172 H175 109.1 . . ?
C177 C172 H175 109.1 . . ?
C173 C172 H176 109.1 . . ?
C177 C172 H176 109.1 . . ?
H175 C172 H176 107.9 . . ?
C172 C173 C174 113(2) . . ?
C172 C173 H177 109.0 . . ?
C174 C173 H177 109.0 . . ?
C172 C173 H178 109.0 . . ?
C174 C173 H178 109.0 . . ?
H177 C173 H178 107.8 . . ?
C173 C174 C175 111(3) . . ?
C173 C174 H179 109.4 . . ?
C175 C174 H179 109.4 . . ?
C173 C174 H180 109.4 . . ?
C175 C174 H180 109.4 . . ?
H179 C174 H180 108.0 . . ?
C174 C175 C176 110(3) . . ?
C174 C175 H181 109.7 . . ?
C176 C175 H181 109.7 . . ?
C174 C175 H182 109.7 . . ?
C176 C175 H182 109.7 . . ?
H181 C175 H182 108.2 . . ?
C177 C176 C175 109(2) . . ?
C177 C176 H183 109.9 . . ?
C175 C176 H183 109.9 . . ?
C177 C176 H184 109.9 . . ?
C175 C176 H184 109.9 . . ?
H183 C176 H184 108.3 . . ?
C172 C177 C176 111(3) . . ?
C172 C177 H185 109.5 . . ?
C176 C177 H185 109.5 . . ?
C172 C177 H186 109.5 . . ?
C176 C177 H186 109.5 . . ?
H185 C177 H186 108.1 . . ?
C179 C178 C183 111(3) . . ?
C179 C178 H187 109.4 . . ?
C183 C178 H187 109.4 . . ?
C179 C178 H188 109.4 . . ?
C183 C178 H188 109.4 . . ?
H187 C178 H188 108.0 . . ?
C178 C179 C180 112(3) . . ?
C178 C179 H189 109.2 . . ?
C180 C179 H189 109.2 . . ?
C178 C179 H190 109.2 . . ?
C180 C179 H190 109.2 . . ?
H189 C179 H190 107.9 . . ?
C179 C180 C181 111(3) . . ?
C179 C180 H191 109.5 . . ?
C181 C180 H191 109.5 . . ?
C179 C180 H192 109.5 . . ?
C181 C180 H192 109.5 . . ?
H191 C180 H192 108.1 . . ?
C182 C181 C180 111(3) . . ?
C182 C181 H193 109.5 . . ?
C180 C181 H193 109.5 . . ?
C182 C181 H194 109.5 . . ?
C180 C181 H194 109.5 . . ?
H193 C181 H194 108.1 . . ?
C183 C182 C181 111(3) . . ?
C183 C182 H195 109.5 . . ?
C181 C182 H195 109.5 . . ?
C183 C182 H196 109.5 . . ?
C181 C182 H196 109.5 . . ?
H195 C182 H196 108.0 . . ?
C182 C183 C178 111(3) . . ?
C182 C183 H197 109.5 . . ?
C178 C183 H197 109.5 . . ?
C182 C183 H198 109.5 . . ?
C178 C183 H198 109.5 . . ?
H197 C183 H198 108.1 . . ?

loop_
_geom_bond_atom_site_label_1
_geom_bond_atom_site_label_2
_geom_bond_distance
_geom_bond_site_symmetry_2
_geom_bond_publ_flag
C1 C4 1.484(16) . ?
C1 C19 1.533(17) 2_665 ?
C1 H1 0.9900 . ?
C1 H2 0.9900 . ?
C2 C10 1.491(17) . ?
C2 C7 1.552(17) . ?
C2 H3 0.9900 . ?
C2 H4 0.9900 . ?
C3 C16 1.490(16) . ?
C3 C13 1.533(16) . ?
C3 H5 0.9900 . ?
C3 H6 0.9900 . ?
C4 C5 1.403(17) . ?
C4 C9 1.409(17) . ?
C5 C6 1.39(2) . ?
C5 O1 1.407(16) . ?
C6 C7 1.38(2) . ?
C6 H7 0.9500 . ?
C7 C8 1.370(19) . ?
C8 O2 1.339(16) . ?
C8 C9 1.42(2) . ?
C9 H8 0.9500 . ?
C10 C11 1.394(17) . ?
C10 C15 1.403(17) . ?
C11 C12 1.37(2) . ?
C11 O3 1.410(16) . ?
C12 C13 1.391(19) . ?
C12 H9 0.9500 . ?
C13 C14 1.399(18) . ?
C14 O4 1.340(15) . ?
C14 C15 1.409(18) . ?
C15 H10 0.9500 . ?
C16 C17 1.389(17) . ?
C16 C21 1.411(16) . ?
C17 C18 1.40(2) . ?
C17 O5 1.410(15) . ?
C18 C19 1.386(19) . ?
C18 H11 0.9500 . ?
C19 C20 1.384(18) . ?
C19 C1 1.533(17) 2_665 ?
C20 O6 1.342(15) . ?
C20 C21 1.396(18) . ?
C21 H12 0.9500 . ?
O1 C22 1.404(15) . ?
C22 C23 1.513(18) . ?
C22 H13 0.9900 . ?
C22 H14 0.9900 . ?
C23 C28 1.393(19) . ?
C23 C24 1.407(18) . ?
C24 C25 1.412(17) . ?
C24 H15 0.9500 . ?
C25 C26 1.371(18) . ?
C25 H16 0.9500 . ?
C26 C27 1.40(2) . ?
C26 H17 0.9500 . ?
C27 C28 1.38(2) . ?
C27 H18 0.9500 . ?
C28 H19 0.9500 . ?
O2 C29 1.432(16) . ?
C29 C30 1.476(19) . ?
C29 H20 0.9900 . ?
C29 H21 0.9900 . ?
C30 C35 1.380(18) . ?
C30 C31 1.391(19) . ?
C31 C32 1.405(19) . ?
C31 H22 0.9500 . ?
C32 C33 1.33(2) . ?
C32 H23 0.9500 . ?
C33 C34 1.38(3) . ?
C33 H24 0.9500 . ?
C34 C35 1.36(2) . ?
C34 H25 0.9500 . ?
C35 H26 0.9500 . ?
O3 C36 1.410(16) . ?
C36 C37 1.51(2) . ?
C36 H27 0.9900 . ?
C36 H28 0.9900 . ?
C37 C42 1.38(2) . ?
C37 C38 1.42(2) . ?
C38 C39 1.418(18) . ?
C38 H29 0.9500 . ?
C39 C40 1.32(3) . ?
C39 H30 0.9500 . ?
C40 C41 1.33(3) . ?
C40 H31 0.9500 . ?
C41 C42 1.42(3) . ?
C41 H32 0.9500 . ?
C42 H33 0.9500 . ?
O4 C43 1.443(14) . ?
C43 C44 1.488(18) . ?
C43 H34 0.9900 . ?
C43 H35 0.9900 . ?
C44 C49 1.386(17) . ?
C44 C45 1.395(17) . ?
C45 C46 1.405(17) . ?
C45 H36 0.9500 . ?
C46 C47 1.37(2) . ?
C46 H37 0.9500 . ?
C47 C48 1.40(2) . ?
C47 H38 0.9500 . ?
C48 C49 1.35(2) . ?
C48 H39 0.9500 . ?
C49 H40 0.9500 . ?
O5 C50 1.423(15) . ?
C50 C51 1.494(18) . ?
C50 H41 0.9900 . ?
C50 H42 0.9900 . ?
C51 C56 1.395(19) . ?
C51 C52 1.413(18) . ?
C52 C53 1.393(17) . ?
C52 H43 0.9500 . ?
C53 C54 1.357(19) . ?
C53 H44 0.9500 . ?
C54 C55 1.36(2) . ?
C54 H45 0.9500 . ?
C55 C56 1.38(2) . ?
C55 H46 0.9500 . ?
C56 H47 0.9500 . ?
O6 C57 1.443(15) . ?
C57 C58 1.463(18) . ?
C57 H48 0.9900 . ?
C57 H49 0.9900 . ?
C58 C63 1.374(17) . ?
C58 C59 1.394(18) . ?
C59 C60 1.390(18) . ?
C59 H50 0.9500 . ?
C60 C61 1.39(2) . ?
C60 H51 0.9500 . ?
C61 C62 1.41(3) . ?
C61 H52 0.9500 . ?
C62 C63 1.34(2) . ?
C62 H53 0.9500 . ?
C63 H54 0.9500 . ?
C64 C67 1.483(18) . ?
C64 C82 1.56(4) 2_665 ?
C64 H55 0.9900 . ?
C64 H56 0.9900 . ?
C65 C73 1.492(18) . ?
C65 C70 1.555(18) . ?
C65 H57 0.9900 . ?
C65 H58 0.9900 . ?
C66 C79 1.492(17) . ?
C66 C76 1.534(18) . ?
C66 H59 0.9900 . ?
C66 H60 0.9900 . ?
C67 C68 1.406(18) . ?
C67 C72 1.408(18) . ?
C68 C69 1.39(2) . ?
C68 O7 1.404(17) . ?
C69 C70 1.38(2) . ?
C69 H61 0.9500 . ?
C70 C71 1.37(2) . ?
C71 O8 1.343(18) . ?
C71 C72 1.43(2) . ?
C72 H62 0.9500 . ?
C73 C74 1.398(18) . ?
C73 C78 1.399(18) . ?
C74 C75 1.37(2) . ?
C74 O9 1.412(17) . ?
C75 C76 1.39(2) . ?
C75 H63 0.9500 . ?
C76 C77 1.397(19) . ?
C77 O10 1.343(17) . ?
C77 C78 1.41(2) . ?
C78 H64 0.9500 . ?
C79 C80 1.396(18) . ?
C79 C84 1.409(18) . ?
C80 C81 1.40(2) . ?
C80 O11 1.406(17) . ?
C81 C82 1.39(2) . ?
C81 H65 0.9500 . ?
C82 C83 1.382(19) . ?
C82 C64 1.56(4) 2_665 ?
C83 O12 1.345(17) . ?
C83 C84 1.399(19) . ?
C84 H66 0.9500 . ?
O7 C85 1.402(16) . ?
C85 C86 1.52(2) . ?
C85 H67 0.9900 . ?
C85 H68 0.9900 . ?
C86 C91 1.39(2) . ?
C86 C87 1.405(19) . ?
C87 C88 1.413(18) . ?
C87 H69 0.9500 . ?
C88 C89 1.371(19) . ?
C88 H70 0.9500 . ?
C89 C90 1.40(2) . ?
C89 H71 0.9500 . ?
C90 C91 1.38(2) . ?
C90 H72 0.9500 . ?
C91 H73 0.9500 . ?
O8 C92 1.431(18) . ?
C92 C93 1.47(2) . ?
C92 H74 0.9900 . ?
C92 H75 0.9900 . ?
C93 C98 1.383(19) . ?
C93 C94 1.39(2) . ?
C94 C95 1.40(2) . ?
C94 H76 0.9500 . ?
C95 C96 1.33(2) . ?
C95 H77 0.9500 . ?
C96 C97 1.38(3) . ?
C96 H78 0.9500 . ?
C97 C98 1.36(2) . ?
C97 H79 0.9500 . ?
C98 H80 0.9500 . ?
O9 C99 1.408(17) . ?
C99 C100 1.51(2) . ?
C99 H81 0.9900 . ?
C99 H82 0.9900 . ?
C100 C105 1.37(2) . ?
C100 C101 1.41(2) . ?
C101 C102 1.417(19) . ?
C101 H83 0.9500 . ?
C102 C103 1.32(3) . ?
C102 H84 0.9500 . ?
C103 C104 1.33(3) . ?
C103 H85 0.9500 . ?
C104 C105 1.42(3) . ?
C104 H86 0.9500 . ?
C105 H87 0.9500 . ?
O10 C106 1.443(16) . ?
C106 C107 1.485(19) . ?
C106 H88 0.9900 . ?
C106 H89 0.9900 . ?
C107 C112 1.388(18) . ?
C107 C108 1.393(19) . ?
C108 C109 1.405(18) . ?
C108 H90 0.9500 . ?
C109 C110 1.37(2) . ?
C109 H91 0.9500 . ?
C110 C111 1.41(3) . ?
C110 H92 0.9500 . ?
C111 C112 1.35(2) . ?
C111 H93 0.9500 . ?
C112 H94 0.9500 . ?
O11 C113 1.417(17) . ?
C113 C114 1.497(19) . ?
C113 H95 0.9900 . ?
C113 H96 0.9900 . ?
C114 C119 1.39(2) . ?
C114 C115 1.412(19) . ?
C115 C116 1.392(18) . ?
C115 H97 0.9500 . ?
C116 C117 1.36(2) . ?
C116 H98 0.9500 . ?
C117 C118 1.36(2) . ?
C117 H99 0.9500 . ?
C118 C119 1.38(2) . ?
C118 H100 0.9500 . ?
C119 H101 0.9500 . ?
O12 C120 1.440(17) . ?
C120 C121 1.459(19) . ?
C120 H102 0.9900 . ?
C120 H103 0.9900 . ?
C121 C126 1.378(18) . ?
C121 C122 1.393(19) . ?
C122 C123 1.39(2) . ?
C122 H104 0.9500 . ?
C123 C124 1.39(2) . ?
C123 H105 0.9500 . ?
C124 C125 1.41(3) . ?
C124 H106 0.9500 . ?
C125 C126 1.34(2) . ?
C125 H107 0.9500 . ?
C126 H108 0.9500 . ?
C127 C128 1.504(11) . ?
C127 C131 1.533(11) 6 ?
C127 H109 0.9900 . ?
C127 H110 0.9900 . ?
C128 C133 1.345(13) . ?
C128 C129 1.414(12) . ?
C129 O13 1.380(11) . ?
C129 C130 1.407(13) . ?
C130 C131 1.375(12) . ?
C130 H111 0.9500 . ?
C131 C132 1.386(12) . ?
C131 C127 1.533(11) 5 ?
C132 O14 1.356(11) . ?
C132 C133 1.444(13) . ?
C133 H112 0.9500 . ?
O13 C134 1.428(11) . ?
C134 C135 1.528(12) . ?
C134 H113 0.9900 . ?
C134 H114 0.9900 . ?
C135 C140 1.369(13) . ?
C135 C136 1.401(14) . ?
C136 C137 1.360(15) . ?
C136 H115 0.9500 . ?
C137 C138 1.402(19) . ?
C137 H116 0.9500 . ?
C138 C139 1.33(2) . ?
C138 H117 0.9500 . ?
C139 C140 1.429(16) . ?
C139 H118 0.9500 . ?
C140 H119 0.9500 . ?
O14 C141 1.431(11) . ?
C141 C142 1.516(14) . ?
C141 H120 0.9900 . ?
C141 H121 0.9900 . ?
C142 C143 1.332(16) . ?
C142 C147 1.417(15) . ?
C143 C144 1.397(14) . ?
C143 H122 0.9500 . ?
C144 C145 1.369(16) . ?
C144 H123 0.9500 . ?
C145 C146 1.36(2) . ?
C145 H124 0.9500 . ?
C146 C147 1.400(17) . ?
C146 H125 0.9500 . ?
C147 H126 0.9500 . ?
C148 C149 1.53(2) . ?
C148 C148 1.56(3) 2_665 ?
C148 H127 0.9900 . ?
C148 H128 0.9900 . ?
C149 C150 1.53(2) . ?
C149 H129 0.9900 . ?
C149 H130 0.9900 . ?
C150 C150 1.54(3) 2_665 ?
C150 H131 0.9900 . ?
C150 H132 0.9900 . ?
C151 C152 1.53(2) . ?
C151 C151 1.56(3) 2_665 ?
C151 H133 0.9900 . ?
C151 H134 0.9900 . ?
C152 C153 1.51(2) . ?
C152 H135 0.9900 . ?
C152 H136 0.9900 . ?
C153 C153 1.55(3) 2_665 ?
C153 H137 0.9900 . ?
C153 H138 0.9900 . ?
C154 C159 1.57(3) . ?
C154 C155 1.58(3) . ?
C154 H139 0.9900 . ?
C154 H140 0.9900 . ?
C155 C156 1.54(2) . ?
C155 H141 0.9900 . ?
C155 H142 0.9900 . ?
C156 C157 1.57(2) . ?
C156 H143 0.9900 . ?
C156 H144 0.9900 . ?
C157 C158 1.56(2) . ?
C157 H145 0.9900 . ?
C157 H146 0.9900 . ?
C158 C159 1.56(2) . ?
C158 H147 0.9900 . ?
C158 H148 0.9900 . ?
C159 H149 0.9900 . ?
C159 H150 0.9900 . ?
C160 C161 1.54(3) . ?
C160 C165 1.59(2) . ?
C160 H151 0.9900 . ?
C160 H152 0.9900 . ?
C161 C162 1.49(2) . ?
C161 H153 0.9900 . ?
C161 H154 0.9900 . ?
C162 C163 1.52(2) . ?
C162 H155 0.9900 . ?
C162 H156 0.9900 . ?
C163 C164 1.46(2) . ?
C163 H157 0.9900 . ?
C163 H158 0.9900 . ?
C164 C165 1.48(2) . ?
C164 H159 0.9900 . ?
C164 H160 0.9900 . ?
C165 H161 0.9900 . ?
C165 H162 0.9900 . ?
C166 C167 1.55(3) . ?
C166 C171 1.55(3) . ?
C166 H163 0.9900 . ?
C166 H164 0.9900 . ?
C167 C168 1.54(3) . ?
C167 H165 0.9900 . ?
C167 H166 0.9900 . ?
C168 C169 1.53(3) . ?
C168 H167 0.9900 . ?
C168 H168 0.9900 . ?
C169 C170 1.53(3) . ?
C169 H169 0.9900 . ?
C169 H170 0.9900 . ?
C170 C171 1.54(3) . ?
C170 H171 0.9900 . ?
C170 H172 0.9900 . ?
C171 H173 0.9900 . ?
C171 H174 0.9900 . ?
C172 C173 1.53(3) . ?
C172 C177 1.53(3) . ?
C172 H175 0.9900 . ?
C172 H176 0.9900 . ?
C173 C174 1.53(3) . ?
C173 H177 0.9900 . ?
C173 H178 0.9900 . ?
C174 C175 1.54(3) . ?
C174 H179 0.9900 . ?
C174 H180 0.9900 . ?
C175 C176 1.55(3) . ?
C175 H181 0.9900 . ?
C175 H182 0.9900 . ?
C176 C177 1.54(3) . ?
C176 H183 0.9900 . ?
C176 H184 0.9900 . ?
C177 H185 0.9900 . ?
C177 H186 0.9900 . ?
C178 C179 1.52(3) . ?
C178 C183 1.54(3) . ?
C178 H187 0.9900 . ?
C178 H188 0.9900 . ?
C179 C180 1.54(3) . ?
C179 H189 0.9900 . ?
C179 H190 0.9900 . ?
C180 C181 1.54(3) . ?
C180 H191 0.9900 . ?
C180 H192 0.9900 . ?
C181 C182 1.54(3) . ?
C181 H193 0.9900 . ?
C181 H194 0.9900 . ?
C182 C183 1.53(3) . ?
C182 H195 0.9900 . ?
C182 H196 0.9900 . ?
C183 H197 0.9900 . ?
C183 H198 0.9900 . ?

loop_
_geom_torsion_atom_site_label_1
_geom_torsion_atom_site_label_2
_geom_torsion_atom_site_label_3
_geom_torsion_atom_site_label_4
_geom_torsion
_geom_torsion_site_symmetry_1
_geom_torsion_site_symmetry_2
_geom_torsion_site_symmetry_3
_geom_torsion_site_symmetry_4
_geom_torsion_publ_flag
C19 C1 C4 C5 90.1(15) 2_665 . . . ?
C19 C1 C4 C9 -91.3(15) 2_665 . . . ?
C9 C4 C5 C6 -5(2) . . . . ?
C1 C4 C5 C6 174(2) . . . . ?
C9 C4 C5 O1 178.1(12) . . . . ?
C1 C4 C5 O1 -3.3(17) . . . . ?
C4 C5 C6 C7 6(4) . . . . ?
O1 C5 C6 C7 -177(2) . . . . ?
C5 C6 C7 C8 -2(4) . . . . ?
C5 C6 C7 C2 178(2) . . . . ?
C10 C2 C7 C8 88.6(16) . . . . ?
C10 C2 C7 C6 -91(2) . . . . ?
C6 C7 C8 O2 178(2) . . . . ?
C2 C7 C8 O2 -1(2) . . . . ?
C6 C7 C8 C9 -2(3) . . . . ?
C2 C7 C8 C9 177.7(12) . . . . ?
C5 C4 C9 C8 0.5(18) . . . . ?
C1 C4 C9 C8 -178.1(12) . . . . ?
O2 C8 C9 C4 -177.8(13) . . . . ?
C7 C8 C9 C4 3(2) . . . . ?
C7 C2 C10 C11 92.4(15) . . . . ?
C7 C2 C10 C15 -90.9(15) . . . . ?
C15 C10 C11 C12 -2(2) . . . . ?
C2 C10 C11 C12 174.5(15) . . . . ?
C15 C10 C11 O3 178.1(12) . . . . ?
C2 C10 C11 O3 -5.1(18) . . . . ?
C10 C11 C12 C13 1(3) . . . . ?
O3 C11 C12 C13 -178.9(16) . . . . ?
C11 C12 C13 C14 1(3) . . . . ?
C11 C12 C13 C3 -177.6(15) . . . . ?
C16 C3 C13 C12 -93.2(17) . . . . ?
C16 C3 C13 C14 87.8(15) . . . . ?
C12 C13 C14 O4 177.8(15) . . . . ?
C3 C13 C14 O4 -3.2(18) . . . . ?
C12 C13 C14 C15 -3(2) . . . . ?
C3 C13 C14 C15 175.6(11) . . . . ?
C11 C10 C15 C14 0.2(18) . . . . ?
C2 C10 C15 C14 -176.7(12) . . . . ?
O4 C14 C15 C10 -178.6(12) . . . . ?
C13 C14 C15 C10 3(2) . . . . ?
C13 C3 C16 C17 90.8(14) . . . . ?
C13 C3 C16 C21 -90.4(15) . . . . ?
C21 C16 C17 C18 -5(2) . . . . ?
C3 C16 C17 C18 173.8(16) . . . . ?
C21 C16 C17 O5 177.1(12) . . . . ?
C3 C16 C17 O5 -4.0(17) . . . . ?
C16 C17 C18 C19 5(3) . . . . ?
O5 C17 C18 C19 -177.6(16) . . . . ?
C17 C18 C19 C20 -1(3) . . . . ?
C17 C18 C19 C1 179.3(16) . . . 2_665 ?
C18 C19 C20 O6 175.8(17) . . . . ?
C1 C19 C20 O6 -5(2) 2_665 . . . ?
C18 C19 C20 C21 -1(2) . . . . ?
C1 C19 C20 C21 177.9(12) 2_665 . . . ?
O6 C20 C21 C16 -176.1(13) . . . . ?
C19 C20 C21 C16 1(2) . . . . ?
C17 C16 C21 C20 2.2(18) . . . . ?
C3 C16 C21 C20 -176.6(12) . . . . ?
C6 C5 O1 C22 4(3) . . . . ?
C4 C5 O1 C22 -179.6(12) . . . . ?
C5 O1 C22 C23 175.5(12) . . . . ?
O1 C22 C23 C28 -173.6(15) . . . . ?
O1 C22 C23 C24 13(2) . . . . ?
C28 C23 C24 C25 3(2) . . . . ?
C22 C23 C24 C25 175.6(13) . . . . ?
C23 C24 C25 C26 -1(2) . . . . ?
C24 C25 C26 C27 -1(2) . . . . ?
C25 C26 C27 C28 2(2) . . . . ?
C26 C27 C28 C23 0(3) . . . . ?
C24 C23 C28 C27 -2(3) . . . . ?
C22 C23 C28 C27 -175.1(16) . . . . ?
C7 C8 O2 C29 -175.0(13) . . . . ?
C9 C8 O2 C29 6(2) . . . . ?
C8 O2 C29 C30 171.6(12) . . . . ?
O2 C29 C30 C35 -145.3(13) . . . . ?
O2 C29 C30 C31 34.6(19) . . . . ?
C35 C30 C31 C32 -4(2) . . . . ?
C29 C30 C31 C32 176.5(14) . . . . ?
C30 C31 C32 C33 3(2) . . . . ?
C31 C32 C33 C34 -2(3) . . . . ?
C32 C33 C34 C35 0(3) . . . . ?
C33 C34 C35 C30 0(3) . . . . ?
C31 C30 C35 C34 2(2) . . . . ?
C29 C30 C35 C34 -178.1(15) . . . . ?
C12 C11 O3 C36 2(2) . . . . ?
C10 C11 O3 C36 -177.9(13) . . . . ?
C11 O3 C36 C37 172.7(13) . . . . ?
O3 C36 C37 C42 -179.6(17) . . . . ?
O3 C36 C37 C38 13(2) . . . . ?
C42 C37 C38 C39 10(2) . . . . ?
C36 C37 C38 C39 176.9(14) . . . . ?
C37 C38 C39 C40 -6(2) . . . . ?
C38 C39 C40 C41 1(3) . . . . ?
C39 C40 C41 C42 2(4) . . . . ?
C38 C37 C42 C41 -7(3) . . . . ?
C36 C37 C42 C41 -175(2) . . . . ?
C40 C41 C42 C37 2(4) . . . . ?
C13 C14 O4 C43 -178.4(11) . . . . ?
C15 C14 O4 C43 2.9(19) . . . . ?
C14 O4 C43 C44 176.2(11) . . . . ?
O4 C43 C44 C49 -145.5(12) . . . . ?
O4 C43 C44 C45 32.8(17) . . . . ?
C49 C44 C45 C46 -4(2) . . . . ?
C43 C44 C45 C46 177.3(13) . . . . ?
C44 C45 C46 C47 4(2) . . . . ?
C45 C46 C47 C48 -1(3) . . . . ?
C46 C47 C48 C49 -2(3) . . . . ?
C47 C48 C49 C44 2(3) . . . . ?
C45 C44 C49 C48 1(2) . . . . ?
C43 C44 C49 C48 179.2(16) . . . . ?
C16 C17 O5 C50 179.5(12) . . . . ?
C18 C17 O5 C50 2(2) . . . . ?
C17 O5 C50 C51 173.1(13) . . . . ?
O5 C50 C51 C56 -166.7(14) . . . . ?
O5 C50 C51 C52 19(2) . . . . ?
C56 C51 C52 C53 0(2) . . . . ?
C50 C51 C52 C53 173.9(14) . . . . ?
C51 C52 C53 C54 -1(2) . . . . ?
C52 C53 C54 C55 -2(2) . . . . ?
C53 C54 C55 C56 6(3) . . . . ?
C54 C55 C56 C51 -7(3) . . . . ?
C52 C51 C56 C55 4(3) . . . . ?
C50 C51 C56 C55 -170.5(17) . . . . ?
C19 C20 O6 C57 179.2(12) . . . . ?
C21 C20 O6 C57 -4(2) . . . . ?
C20 O6 C57 C58 174.5(12) . . . . ?
O6 C57 C58 C63 -137.8(13) . . . . ?
O6 C57 C58 C59 41.1(16) . . . . ?
C63 C58 C59 C60 -2(2) . . . . ?
C57 C58 C59 C60 179.3(13) . . . . ?
C58 C59 C60 C61 2(2) . . . . ?
C59 C60 C61 C62 -1(3) . . . . ?
C60 C61 C62 C63 -1(3) . . . . ?
C61 C62 C63 C58 2(3) . . . . ?
C59 C58 C63 C62 0(2) . . . . ?
C57 C58 C63 C62 178.5(16) . . . . ?
C82 C64 C67 C68 94(3) 2_665 . . . ?
C82 C64 C67 C72 -86(3) 2_665 . . . ?
C72 C67 C68 C69 0.0(4) . . . . ?
C64 C67 C68 C69 180(3) . . . . ?
C72 C67 C68 O7 176(3) . . . . ?
C64 C67 C68 O7 -4(3) . . . . ?
O7 C68 C69 C70 -176(3) . . . . ?
C67 C68 C69 C70 -0.1(5) . . . . ?
C68 C69 C70 C71 0.4(10) . . . . ?
C68 C69 C70 C65 -179(2) . . . . ?
C73 C65 C70 C71 88(2) . . . . ?
C73 C65 C70 C69 -92(2) . . . . ?
C69 C70 C71 O8 169(5) . . . . ?
C65 C70 C71 O8 -12(5) . . . . ?
C69 C70 C71 C72 -0.5(13) . . . . ?
C65 C70 C71 C72 179(2) . . . . ?
C68 C67 C72 C71 -0.1(10) . . . . ?
C64 C67 C72 C71 180(3) . . . . ?
O8 C71 C72 C67 -169(5) . . . . ?
C70 C71 C72 C67 0.4(13) . . . . ?
C70 C65 C73 C74 90(2) . . . . ?
C70 C65 C73 C78 -92(2) . . . . ?
C78 C73 C74 C75 0.0(5) . . . . ?
C65 C73 C74 C75 178(2) . . . . ?
C78 C73 C74 O9 166(3) . . . . ?
C65 C73 C74 O9 -16(3) . . . . ?
C73 C74 C75 C76 -0.1(5) . . . . ?
O9 C74 C75 C76 -165(3) . . . . ?
C74 C75 C76 C77 0.3(10) . . . . ?
C74 C75 C76 C66 -172(2) . . . . ?
C79 C66 C76 C75 -90(2) . . . . ?
C79 C66 C76 C77 98(2) . . . . ?
C75 C76 C77 O10 -175(4) . . . . ?
C66 C76 C77 O10 -2(4) . . . . ?
C75 C76 C77 C78 -0.5(13) . . . . ?
C66 C76 C77 C78 172(2) . . . . ?
C74 C73 C78 C77 -0.2(10) . . . . ?
C65 C73 C78 C77 -179(3) . . . . ?
O10 C77 C78 C73 174(4) . . . . ?
C76 C77 C78 C73 0.4(14) . . . . ?
C76 C66 C79 C80 90(2) . . . . ?
C76 C66 C79 C84 -97(2) . . . . ?
C84 C79 C80 C81 0.0(4) . . . . ?
C66 C79 C80 C81 173(2) . . . . ?
C84 C79 C80 O11 178(3) . . . . ?
C66 C79 C80 O11 -10(3) . . . . ?
C79 C80 C81 C82 -0.1(5) . . . . ?
O11 C80 C81 C82 -177(3) . . . . ?
C80 C81 C82 C83 0.3(10) . . . . ?
C80 C81 C82 C64 -178(2) . . . 2_665 ?
C81 C82 C83 O12 -178(4) . . . . ?
C64 C82 C83 O12 0(4) 2_665 . . . ?
C81 C82 C83 C84 -0.5(13) . . . . ?
C64 C82 C83 C84 178(2) 2_665 . . . ?
O12 C83 C84 C79 178(4) . . . . ?
C82 C83 C84 C79 0.4(14) . . . . ?
C80 C79 C84 C83 -0.2(10) . . . . ?
C66 C79 C84 C83 -173(2) . . . . ?
C69 C68 O7 C85 1(4) . . . . ?
C67 C68 O7 C85 -175(3) . . . . ?
C68 O7 C85 C86 168(2) . . . . ?
O7 C85 C86 C91 -135(3) . . . . ?
O7 C85 C86 C87 45(3) . . . . ?
C91 C86 C87 C88 0.0(6) . . . . ?
C85 C86 C87 C88 -180.0(4) . . . . ?
C86 C87 C88 C89 0.0(9) . . . . ?
C87 C88 C89 C90 0.0(13) . . . . ?
C88 C89 C90 C91 0.1(13) . . . . ?
C89 C90 C91 C86 -0.2(13) . . . . ?
C87 C86 C91 C90 0.1(9) . . . . ?
C85 C86 C91 C90 -179.9(6) . . . . ?
C70 C71 O8 C92 -180(4) . . . . ?
C72 C71 O8 C92 -10(8) . . . . ?
C71 O8 C92 C93 -173(5) . . . . ?
O8 C92 C93 C98 -161(4) . . . . ?
O8 C92 C93 C94 19(4) . . . . ?
C98 C93 C94 C95 -0.1(6) . . . . ?
C92 C93 C94 C95 -179.9(4) . . . . ?
C93 C94 C95 C96 -0.3(10) . . . . ?
C94 C95 C96 C97 0.3(13) . . . . ?
C95 C96 C97 C98 0.0(14) . . . . ?
C96 C97 C98 C93 -0.5(14) . . . . ?
C94 C93 C98 C97 0.5(10) . . . . ?
C92 C93 C98 C97 -179.7(6) . . . . ?
C75 C74 O9 C99 -30(4) . . . . ?
C73 C74 O9 C99 165(3) . . . . ?
C74 O9 C99 C100 -167(3) . . . . ?
O9 C99 C100 C105 -129(3) . . . . ?
O9 C99 C100 C101 51(3) . . . . ?
C105 C100 C101 C102 0.0(6) . . . . ?
C99 C100 C101 C102 -180.0(4) . . . . ?
C100 C101 C102 C103 -0.1(10) . . . . ?
C101 C102 C103 C104 0.2(13) . . . . ?
C102 C103 C104 C105 -0.1(14) . . . . ?
C101 C100 C105 C104 0.1(9) . . . . ?
C99 C100 C105 C104 -180.0(6) . . . . ?
C103 C104 C105 C100 -0.1(13) . . . . ?
C76 C77 O10 C106 -172(3) . . . . ?
C78 C77 O10 C106 14(5) . . . . ?
C77 O10 C106 C107 167(3) . . . . ?
O10 C106 C107 C112 -167(3) . . . . ?
O10 C106 C107 C108 12(3) . . . . ?
C112 C107 C108 C109 -0.1(6) . . . . ?
C106 C107 C108 C109 -180.0(5) . . . . ?
C107 C108 C109 C110 -0.2(10) . . . . ?
C108 C109 C110 C111 0.5(13) . . . . ?
C109 C110 C111 C112 -0.5(14) . . . . ?
C110 C111 C112 C107 0.1(14) . . . . ?
C108 C107 C112 C111 0.2(10) . . . . ?
C106 C107 C112 C111 -179.9(7) . . . . ?
C79 C80 O11 C113 -167(3) . . . . ?
C81 C80 O11 C113 11(5) . . . . ?
C80 O11 C113 C114 -178(3) . . . . ?
O11 C113 C114 C119 -156(3) . . . . ?
O11 C113 C114 C115 24(3) . . . . ?
C119 C114 C115 C116 0.0(6) . . . . ?
C113 C114 C115 C116 -179.9(4) . . . . ?
C114 C115 C116 C117 -0.3(10) . . . . ?
C115 C116 C117 C118 0.4(13) . . . . ?
C116 C117 C118 C119 -0.1(14) . . . . ?
C117 C118 C119 C114 -0.3(13) . . . . ?
C115 C114 C119 C118 0.3(9) . . . . ?
C113 C114 C119 C118 -179.8(6) . . . . ?
C82 C83 O12 C120 -176(3) . . . . ?
C84 C83 O12 C120 6(6) . . . . ?
C83 O12 C120 C121 173(3) . . . . ?
O12 C120 C121 C126 177(3) . . . . ?
O12 C120 C121 C122 -3(3) . . . . ?
C126 C121 C122 C123 0.0(6) . . . . ?
C120 C121 C122 C123 180.0(5) . . . . ?
C121 C122 C123 C124 0.1(10) . . . . ?
C122 C123 C124 C125 -0.1(13) . . . . ?
C123 C124 C125 C126 0.0(14) . . . . ?
C124 C125 C126 C121 0.1(14) . . . . ?
C122 C121 C126 C125 -0.1(11) . . . . ?
C120 C121 C126 C125 179.9(7) . . . . ?
C131 C127 C128 C133 -91.2(11) 6 . . . ?
C131 C127 C128 C129 90.5(11) 6 . . . ?
C133 C128 C129 O13 177.2(9) . . . . ?
C127 C128 C129 O13 -4.5(14) . . . . ?
C133 C128 C129 C130 -4.6(14) . . . . ?
C127 C128 C129 C130 173.7(8) . . . . ?
O13 C129 C130 C131 -179.0(9) . . . . ?
C128 C129 C130 C131 3.0(15) . . . . ?
C129 C130 C131 C132 0.0(13) . . . . ?
C129 C130 C131 C127 -179.1(9) . . . 5 ?
C130 C131 C132 O14 178.7(8) . . . . ?
C127 C131 C132 O14 -2.2(12) 5 . . . ?
C130 C131 C132 C133 -1.5(12) . . . . ?
C127 C131 C132 C133 177.6(8) 5 . . . ?
C129 C128 C133 C132 3.2(14) . . . . ?
C127 C128 C133 C132 -175.1(8) . . . . ?
O14 C132 C133 C128 179.7(9) . . . . ?
C131 C132 C133 C128 -0.1(14) . . . . ?
C130 C129 O13 C134 -0.1(15) . . . . ?
C128 C129 O13 C134 178.0(9) . . . . ?
C129 O13 C134 C135 172.3(9) . . . . ?
O13 C134 C135 C140 -139.1(10) . . . . ?
O13 C134 C135 C136 43.7(13) . . . . ?
C140 C135 C136 C137 -0.4(17) . . . . ?
C134 C135 C136 C137 176.8(11) . . . . ?
C135 C136 C137 C138 0(2) . . . . ?
C136 C137 C138 C139 0(2) . . . . ?
C137 C138 C139 C140 1(2) . . . . ?
C136 C135 C140 C139 1.4(16) . . . . ?
C134 C135 C140 C139 -175.9(10) . . . . ?
C138 C139 C140 C135 -1.6(19) . . . . ?
C131 C132 O14 C141 -177.4(8) . . . . ?
C133 C132 O14 C141 2.8(13) . . . . ?
C132 O14 C141 C142 175.1(9) . . . . ?
O14 C141 C142 C143 8.0(15) . . . . ?
O14 C141 C142 C147 -168.9(10) . . . . ?
C147 C142 C143 C144 -4.6(18) . . . . ?
C141 C142 C143 C144 178.6(10) . . . . ?
C142 C143 C144 C145 0.5(17) . . . . ?
C143 C144 C145 C146 3.4(18) . . . . ?
C144 C145 C146 C147 -3(2) . . . . ?
C145 C146 C147 C142 -1(2) . . . . ?
C143 C142 C147 C146 4.9(19) . . . . ?
C141 C142 C147 C146 -178.0(11) . . . . ?
C148 C148 C149 C150 52(6) 2_665 . . . ?
C148 C149 C150 C150 -58(4) . . . 2_665 ?
C151 C151 C152 C153 53(4) 2_665 . . . ?
C151 C152 C153 C153 -53(4) . . . 2_665 ?
C159 C154 C155 C156 -67(3) . . . . ?
C154 C155 C156 C157 66(3) . . . . ?
C155 C156 C157 C158 -64(4) . . . . ?
C156 C157 C158 C159 64(3) . . . . ?
C157 C158 C159 C154 -64(3) . . . . ?
C155 C154 C159 C158 65(4) . . . . ?
C165 C160 C161 C162 -58(4) . . . . ?
C160 C161 C162 C163 40(5) . . . . ?
C161 C162 C163 C164 -19(5) . . . . ?
C162 C163 C164 C165 22(4) . . . . ?
C163 C164 C165 C160 -43(3) . . . . ?
C161 C160 C165 C164 59(3) . . . . ?
C171 C166 C167 C168 -62(5) . . . . ?
C166 C167 C168 C169 58(6) . . . . ?
C167 C168 C169 C170 -53(6) . . . . ?
C168 C169 C170 C171 53(6) . . . . ?
C169 C170 C171 C166 -57(6) . . . . ?
C167 C166 C171 C170 61(5) . . . . ?
C177 C172 C173 C174 -51(6) . . . . ?
C172 C173 C174 C175 52(7) . . . . ?
C173 C174 C175 C176 -57(6) . . . . ?
C174 C175 C176 C177 60(5) . . . . ?
C173 C172 C177 C176 54(7) . . . . ?
C175 C176 C177 C172 -59(6) . . . . ?
C183 C178 C179 C180 -55(6) . . . . ?
C178 C179 C180 C181 54(6) . . . . ?
C179 C180 C181 C182 -55(6) . . . . ?
C180 C181 C182 C183 57(6) . . . . ?
C181 C182 C183 C178 -57(6) . . . . ?
C179 C178 C183 C182 56(7) . . . . ?
